data_7717161
loop_
_publ_author_name
'Calder, Ethan D. E.'
'Male, Louise'
'Jupp, Andrew R.'

_publ_section_title
;
 Accessing five- and seven-membered phosphorus-based heterocycles
 <i>via</i> cycloaddition reactions of azophosphines.
;
_journal_issue 36
_journal_name_full 'Dalton transactions (Cambridge, England : 2003)'
_journal_page_first 15032
_journal_page_last 15039
_journal_paper_doi 10.1039/d4dt02248c
_journal_volume 53
_journal_year 2024
_chemical_formula_moiety 'C51 H49 B F15 N2 O8 P, 0.5(C6 H14)'
_chemical_formula_sum 'C54 H56 B F15 N2 O8 P'
_chemical_formula_weight 1187.78
_space_group_crystal_system monoclinic
_space_group_IT_number 14
_space_group_name_Hall '-P 2ybc'
_space_group_name_H-M_alt 'P 1 21/c 1'
_atom_sites_solution_hydrogens geom
_atom_sites_solution_primary dual
_audit_creation_date 2024-05-09
_audit_creation_method
;
Olex2 1.5
(compiled 2024.02.16 svn.r378c4104 for OlexSys, GUI svn.r6928)
;
_audit_update_record
;
2024-05-17 deposited with the CCDC.	2024-08-07 downloaded from the CCDC.
;
_cell_angle_alpha 90
_cell_angle_beta 101.4583(4)
_cell_angle_gamma 90
_cell_formula_units_Z 8
_cell_length_a 45.26149(17)
_cell_length_b 14.39164(5)
_cell_length_c 18.01887(8)
_cell_measurement_reflns_used 119610
_cell_measurement_temperature 100.15
_cell_measurement_theta_max 31.201022395617183
_cell_measurement_theta_min 0.8823401009398892
_cell_volume 11503.33(8)
_computing_data_collection 'GDA - generic data acquisition software'
_computing_data_reduction
;
DIALS 3.12.1-2-g1c07bc2b3-release (Winter, G. et al., 2018)
dials.scale (Beilsten-Edmands, J. et al., 2020)
XIA2 3.12.0 (Winter, G., 2010)
;
_computing_molecular_graphics 'Olex2 1.5 (Dolomanov et al., 2009)'
_computing_publication_material 'Olex2 1.5 (Dolomanov et al., 2009)'
_computing_structure_refinement 'SHELXL 2019/3 (Sheldrick, 2015)'
_computing_structure_solution 'SHELXT 2018/2 (Sheldrick, 2018)'
_diffrn_ambient_temperature 100.15
_diffrn_measured_fraction_theta_full 1.000
_diffrn_measured_fraction_theta_max 1.000
_diffrn_measurement_device_type 'Fluid Film Devices'
_diffrn_measurement_method 'shutterless scans'
_diffrn_radiation_type Synchrotron
_diffrn_radiation_wavelength 0.6889
_diffrn_reflns_av_R_equivalents 0.0732
_diffrn_reflns_av_unetI/netI 0.0463
_diffrn_reflns_Laue_measured_fraction_full 1.000
_diffrn_reflns_Laue_measured_fraction_max 1.000
_diffrn_reflns_limit_h_max 62
_diffrn_reflns_limit_h_min -62
_diffrn_reflns_limit_k_max 19
_diffrn_reflns_limit_k_min -19
_diffrn_reflns_limit_l_max 24
_diffrn_reflns_limit_l_min -25
_diffrn_reflns_number 348690
_diffrn_reflns_point_group_measured_fraction_full 1.000
_diffrn_reflns_point_group_measured_fraction_max 1.000
_diffrn_reflns_theta_full 24.415
_diffrn_reflns_theta_max 28.581
_diffrn_reflns_theta_min 1.118
_diffrn_source 'Diamond Light Source Beamline I19-1'
_exptl_absorpt_coefficient_mu 0.139
_exptl_absorpt_correction_T_max 1.0
_exptl_absorpt_correction_T_min 0.9951097629907026
_exptl_absorpt_correction_type empirical
_exptl_absorpt_process_details
;
DIALS 3.12.1-2-g1c07bc2b3-release
Scaling & analysis of unmerged intensities, 
absorption correction using spherical harmonics
;
_exptl_crystal_colour orange
_exptl_crystal_colour_primary orange
_exptl_crystal_density_diffrn 1.372
_exptl_crystal_description needle
_exptl_crystal_F_000 4904
_exptl_crystal_size_max 0.251
_exptl_crystal_size_mid 0.075
_exptl_crystal_size_min 0.02
_refine_diff_density_max 1.042
_refine_diff_density_min -0.348
_refine_diff_density_rms 0.057
_refine_ls_extinction_method none
_refine_ls_goodness_of_fit_ref 0.908
_refine_ls_hydrogen_treatment constr
_refine_ls_matrix_type full
_refine_ls_number_parameters 1506
_refine_ls_number_reflns 32216
_refine_ls_number_restraints 81
_refine_ls_restrained_S_all 0.910
_refine_ls_R_factor_all 0.0729
_refine_ls_R_factor_gt 0.0553
_refine_ls_shift/su_max 0.002
_refine_ls_shift/su_mean 0.000
_refine_ls_structure_factor_coef Fsqd
_refine_ls_weighting_details 'w=1/[\s^2^(Fo^2^)+(0.0939P)^2^] where P=(Fo^2^+2Fc^2^)/3'
_refine_ls_weighting_scheme calc
_refine_ls_wR_factor_gt 0.1449
_refine_ls_wR_factor_ref 0.1494
_reflns_Friedel_coverage 0.000
_reflns_number_gt 19962
_reflns_number_total 32216
_reflns_threshold_expression 'I > 2\s(I)'
_cod_data_source_file d4dt02248c2.cif
_cod_data_source_block edec_141_a
_cod_database_code 7717161
_shelx_shelxl_version_number 2019/3
_shelx_space_group_comment
;
The symmetry employed for this shelxl refinement is uniquely defined
by the following loop, which should always be used as a source of
symmetry information in preference to the above space-group names.
They are only intended as comments.
;
_shelx_estimated_absorpt_t_max 0.997
_shelx_estimated_absorpt_t_min 0.966
_olex2_refinement_description
;
1. Twinned data refinement
 Scales: 0.84012
 0.15988
2. Restrained distances
 C201-C202 = C202-C203 = C203-C204 = C204-C205 = C205-C26A
 1.52 with sigma of 0.02
 C21A-C202 = C206-C205
 1.52 with sigma of 0.02
 C202-C204 = C203-C205
 2.54 with sigma of 0.04
 C201-C203 = C204-C26A = C204-C206 = C21A-C203
 2.53 with sigma of 0.04
3. Rigid bond restraints
 C21A, C26A, C201, C202, C203, C204, C205, C206
 with sigma for 1-2 distances of 0.01 and sigma for 1-3 distances of 0.01
 C32, C33
 with sigma for 1-2 distances of 0.01 and sigma for 1-3 distances of 0.01
4. Uiso/Uaniso restraints and constraints
C21A \\sim C26A \\sim C201 \\sim C202 \\sim C203 \\sim C204 \\sim C205 \\sim
C206: within 2A with sigma of 0.04 and sigma for terminal atoms of 0.08 within
2A
5. Others
 Sof(C21A)=Sof(H21A)=Sof(H21B)=Sof(H21C)=Sof(H20F)=Sof(H20G)=1-FVAR(1)
 Sof(C201)=Sof(H20A)=Sof(H20B)=Sof(H20C)=Sof(H20D)=Sof(H20E)=FVAR(1)
 Sof(C26A)=Sof(H26A)=Sof(H26B)=Sof(H26C)=Sof(H20N)=Sof(H20O)=1-FVAR(2)
 Sof(H20L)=Sof(H20M)=Sof(C206)=Sof(H20P)=Sof(H20Q)=Sof(H20R)=FVAR(2)
6.a Secondary CH2 refined with riding coordinates:
 C22(H22A,H22B), C24(H24A,H24B), C30(H30A,H30B), C32(H32A,H32B), C122(H12D,
 H12E), C124(H12I,H12J), C130(H13D,H13E), C132(H13I,H13J), C202(H20F,H20G),
 C202(H20D,H20E), C203(H20H,H20I), C204(H20J,H20K), C205(H20N,H20O), C205(H20L,
 H20M)
6.b Me refined with riding coordinates:
 C21A(H21A,H21B,H21C), C26A(H26A,H26B,H26C), C201(H20A,H20B,H20C), C206(H20P,
 H20Q,H20R)
6.c Aromatic/amide H refined with riding coordinates:
 C3(H3), C5(H5), C103(H103), C105(H105)
6.d Idealised Me refined as rotating group:
 C7(H7A,H7B,H7C), C8(H8A,H8B,H8C), C9(H9A,H9B,H9C), C11(H11A,H11B,H11C),
 C12(H12A,H12B,H12C), C13(H13A,H13B,H13C), C15(H15A,H15B,H15C), C16(H16A,H16B,
 H16C), C17(H17A,H17B,H17C), C23(H23A,H23B,H23C), C25(H25A,H25B,H25C), C31(H31A,
 H31B,H31C), C33(H33A,H33B,H33C), C107(H10A,H10B,H10C), C108(H10D,H10E,H10F),
 C109(H10G,H10H,H10I), C111(H11D,H11E,H11F), C112(H11G,H11H,H11I), C113(H11J,
 H11K,H11L), C115(H11M,H11N,H11O), C116(H11P,H11Q,H11R), C117(H11S,H11T,H11U),
 C123(H12F,H12G,H12H), C125(H12K,H12L,H12M), C131(H13F,H13G,H13H), C133(H13K,
 H13L,H13M)
;
_olex2_submission_special_instructions 'No special instructions were received'

loop_
_space_group_symop_operation_xyz
'x, y, z'
'-x, y+1/2, -z+1/2'
'-x, -y, -z'
'x, -y-1/2, z-1/2'

loop_
_atom_site_label
_atom_site_type_symbol
_atom_site_fract_x
_atom_site_fract_y
_atom_site_fract_z
_atom_site_U_iso_or_equiv
_atom_site_adp_type
_atom_site_occupancy
_atom_site_site_symmetry_order
_atom_site_calc_flag
_atom_site_refinement_flags_posn
_atom_site_refinement_flags_adp
_atom_site_refinement_flags_occupancy
_atom_site_disorder_assembly
_atom_site_disorder_group
B1 B 0.92001(5) 0.51078(15) 0.28088(13) 0.0413(5) Uani 1 1 d . . . . .
C1 C 0.87735(4) 1.00360(13) 0.22693(11) 0.0402(4) Uani 1 1 d . . . . .
C2 C 0.90359(4) 1.01458(13) 0.19806(12) 0.0419(4) Uani 1 1 d . . . . .
C3 C 0.92758(5) 1.06014(15) 0.24323(13) 0.0512(5) Uani 1 1 d . . . . .
H3 H 0.945801 1.067624 0.225248 0.061 Uiso 1 1 calc R U . . .
C4 C 0.92578(6) 1.09514(15) 0.31391(13) 0.0562(6) Uani 1 1 d . . . . .
C5 C 0.89863(6) 1.08700(16) 0.33815(14) 0.0580(6) Uani 1 1 d . . . . .
H5 H 0.896864 1.114274 0.385081 0.070 Uiso 1 1 calc R U . . .
C6 C 0.87406(5) 1.04067(14) 0.29652(13) 0.0486(5) Uani 1 1 d . . . . .
C7 C 0.90579(5) 0.98027(16) 0.12008(13) 0.0504(5) Uani 1 1 d . . . . .
H7A H 0.924057 1.005356 0.106096 0.076 Uiso 1 1 calc R U . . .
H7B H 0.888062 1.000964 0.083291 0.076 Uiso 1 1 calc R U . . .
H7C H 0.906666 0.912225 0.120268 0.076 Uiso 1 1 calc R U . . .
C8 C 0.84520(6) 1.03279(18) 0.32689(15) 0.0638(6) Uani 1 1 d . . . . .
H8A H 0.834715 1.092734 0.321545 0.096 Uiso 1 1 calc R U . . .
H8B H 0.850067 1.015249 0.380485 0.096 Uiso 1 1 calc R U . . .
H8C H 0.832165 0.985295 0.298249 0.096 Uiso 1 1 calc R U . . .
C9 C 0.95308(7) 1.1398(2) 0.36392(16) 0.0808(9) Uani 1 1 d . . . . .
H9A H 0.946540 1.192417 0.391186 0.121 Uiso 1 1 calc R U . . .
H9B H 0.966989 1.161760 0.332438 0.121 Uiso 1 1 calc R U . . .
H9C H 0.963302 1.093955 0.400404 0.121 Uiso 1 1 calc R U . . .
C10 C 0.80183(5) 0.73448(15) 0.17630(14) 0.0520(5) Uani 1 1 d . . . . .
C11 C 0.82161(6) 0.65733(17) 0.21995(17) 0.0628(6) Uani 1 1 d . . . . .
H11A H 0.809332 0.618496 0.246723 0.094 Uiso 1 1 calc R U . . .
H11B H 0.838075 0.685468 0.256622 0.094 Uiso 1 1 calc R U . . .
H11C H 0.830009 0.618931 0.184263 0.094 Uiso 1 1 calc R U . . .
C12 C 0.79119(6) 0.79926(19) 0.23242(16) 0.0648(6) Uani 1 1 d . . . . .
H12A H 0.808577 0.831489 0.262603 0.097 Uiso 1 1 calc R U . . .
H12B H 0.781015 0.763020 0.265980 0.097 Uiso 1 1 calc R U . . .
H12C H 0.777117 0.844990 0.204792 0.097 Uiso 1 1 calc R U . . .
C13 C 0.77425(6) 0.69039(18) 0.12286(19) 0.0709(7) Uani 1 1 d . . . . .
H13A H 0.761579 0.739642 0.095630 0.106 Uiso 1 1 calc R U . . .
H13B H 0.762504 0.654123 0.152813 0.106 Uiso 1 1 calc R U . . .
H13C H 0.781265 0.649563 0.086401 0.106 Uiso 1 1 calc R U . . .
C14 C 0.83202(5) 0.75245(16) 0.03398(13) 0.0503(5) Uani 1 1 d . . . . .
C15 C 0.80399(6) 0.7597(2) -0.03104(16) 0.0686(7) Uani 1 1 d . . . . .
H15A H 0.786615 0.731173 -0.015031 0.103 Uiso 1 1 calc R U . . .
H15B H 0.807987 0.727326 -0.075853 0.103 Uiso 1 1 calc R U . . .
H15C H 0.799641 0.825273 -0.043332 0.103 Uiso 1 1 calc R U . . .
C16 C 0.84157(6) 0.65086(17) 0.04510(17) 0.0650(7) Uani 1 1 d . . . . .
H16A H 0.857798 0.645249 0.089838 0.097 Uiso 1 1 calc R U . . .
H16B H 0.848757 0.628847 0.000350 0.097 Uiso 1 1 calc R U . . .
H16C H 0.824303 0.613265 0.052246 0.097 Uiso 1 1 calc R U . . .
C17 C 0.85729(5) 0.80933(18) 0.01192(14) 0.0584(6) Uani 1 1 d . . . . .
H17A H 0.852156 0.875490 0.011727 0.088 Uiso 1 1 calc R U . . .
H17B H 0.859919 0.790816 -0.038705 0.088 Uiso 1 1 calc R U . . .
H17C H 0.876073 0.798288 0.048544 0.088 Uiso 1 1 calc R U . . .
C18 C 0.82806(4) 0.98545(14) 0.13804(12) 0.0434(4) Uani 1 1 d . . . . .
C19 C 0.80798(4) 0.92086(14) 0.10076(13) 0.0466(5) Uani 1 1 d . . . . .
C20 C 0.82495(5) 1.09015(14) 0.13568(13) 0.0468(5) Uani 1 1 d . . . . .
C21 C 0.77855(5) 0.94417(16) 0.05445(15) 0.0569(6) Uani 1 1 d . . . . .
C22 C 0.84336(6) 1.22641(16) 0.08579(16) 0.0637(6) Uani 1 1 d . . . . .
H22A H 0.827568 1.256008 0.108698 0.076 Uiso 1 1 calc R U . . .
H22B H 0.841043 1.248571 0.032934 0.076 Uiso 1 1 calc R U . . .
C23 C 0.87373(7) 1.2516(2) 0.12956(19) 0.0784(8) Uani 1 1 d . . . . .
H23A H 0.889160 1.217563 0.109370 0.118 Uiso 1 1 calc R U . . .
H23B H 0.875098 1.235163 0.182925 0.118 Uiso 1 1 calc R U . . .
H23C H 0.876946 1.318517 0.125238 0.118 Uiso 1 1 calc R U . . .
C24 C 0.74843(6) 1.0699(2) -0.0058(3) 0.0969(12) Uani 1 1 d . . . . .
H24A H 0.732439 1.064443 0.024249 0.116 Uiso 1 1 calc R U . . .
H24B H 0.742134 1.034824 -0.053614 0.116 Uiso 1 1 calc R U . . .
C25 C 0.75378(9) 1.1687(3) -0.0219(5) 0.187(4) Uani 1 1 d . . . . .
H25A H 0.734675 1.197940 -0.045525 0.281 Uiso 1 1 calc R U . . .
H25B H 0.767982 1.172608 -0.056383 0.281 Uiso 1 1 calc R U . . .
H25C H 0.762236 1.200801 0.025489 0.281 Uiso 1 1 calc R U . . .
C26 C 0.87857(4) 0.80439(13) 0.22472(11) 0.0382(4) Uani 1 1 d . . . . .
C27 C 0.89314(4) 0.74097(14) 0.19460(11) 0.0404(4) Uani 1 1 d . . . . .
C28 C 0.91274(5) 0.67139(13) 0.22664(11) 0.0407(4) Uani 1 1 d . . . . .
C29 C 0.88324(5) 0.82179(13) 0.30846(12) 0.0429(4) Uani 1 1 d . . . . .
C30 C 0.91955(7) 0.83794(19) 0.42230(15) 0.0671(7) Uani 1 1 d . . . . .
H30A H 0.914678 0.781834 0.449310 0.081 Uiso 1 1 calc R U . . .
H30B H 0.907793 0.890837 0.436338 0.081 Uiso 1 1 calc R U . . .
C31 C 0.95240(7) 0.8582(2) 0.4428(2) 0.0871(9) Uani 1 1 d . . . . .
H31A H 0.963713 0.807288 0.425517 0.131 Uiso 1 1 calc R U . . .
H31B H 0.958434 0.864470 0.497938 0.131 Uiso 1 1 calc R U . . .
H31C H 0.956701 0.916282 0.418605 0.131 Uiso 1 1 calc R U . . .
C32 C 0.95405(5) 0.74224(18) 0.18477(15) 0.0588(6) Uani 1 1 d . U . . .
H32A H 0.938795 0.761691 0.140190 0.071 Uiso 1 1 calc R U . . .
H32B H 0.971747 0.718323 0.166095 0.071 Uiso 1 1 calc R U . . .
C33 C 0.96350(7) 0.8255(2) 0.2336(2) 0.0880(10) Uani 1 1 d . U . . .
H33A H 0.974318 0.869010 0.206759 0.132 Uiso 1 1 calc R U . . .
H33B H 0.976740 0.805856 0.280825 0.132 Uiso 1 1 calc R U . . .
H33C H 0.945606 0.856090 0.245207 0.132 Uiso 1 1 calc R U . . .
C34 C 0.89481(5) 0.44169(14) 0.30785(12) 0.0456(5) Uani 1 1 d . . . . .
C35 C 0.89889(5) 0.38828(16) 0.37263(14) 0.0527(5) Uani 1 1 d . . . . .
C36 C 0.87703(6) 0.32993(17) 0.39068(16) 0.0631(6) Uani 1 1 d . . . . .
C37 C 0.84958(7) 0.32380(18) 0.34353(19) 0.0699(7) Uani 1 1 d . . . . .
C38 C 0.84441(6) 0.37396(19) 0.27687(18) 0.0671(7) Uani 1 1 d . . . . .
C39 C 0.86698(5) 0.42975(15) 0.26051(14) 0.0521(5) Uani 1 1 d . . . . .
C40 C 0.94695(4) 0.54422(13) 0.35146(11) 0.0394(4) Uani 1 1 d . . . . .
C41 C 0.93938(5) 0.58170(14) 0.41592(12) 0.0432(4) Uani 1 1 d . . . . .
C42 C 0.95999(5) 0.61479(15) 0.47686(12) 0.0472(5) Uani 1 1 d . . . . .
C43 C 0.99000(5) 0.61397(14) 0.47529(12) 0.0469(5) Uani 1 1 d . . . . .
C44 C 0.99894(5) 0.57855(13) 0.41233(12) 0.0432(4) Uani 1 1 d . . . . .
C45 C 0.97775(5) 0.54590(13) 0.35267(11) 0.0405(4) Uani 1 1 d . . . . .
C46 C 0.93164(5) 0.45485(14) 0.21288(11) 0.0415(4) Uani 1 1 d . . . . .
C47 C 0.94744(5) 0.37274(14) 0.22950(11) 0.0436(4) Uani 1 1 d . . . . .
C48 C 0.95680(5) 0.31592(14) 0.17707(13) 0.0479(5) Uani 1 1 d . . . . .
C49 C 0.95055(6) 0.34120(16) 0.10213(13) 0.0549(5) Uani 1 1 d . . . . .
C50 C 0.93483(6) 0.42081(17) 0.08234(12) 0.0567(6) Uani 1 1 d . . . . .
C51 C 0.92557(5) 0.47575(15) 0.13614(12) 0.0483(5) Uani 1 1 d . . . . .
F1 F 0.92510(3) 0.39012(10) 0.42386(8) 0.0612(3) Uani 1 1 d . . . . .
F2 F 0.88274(4) 0.27894(12) 0.45469(10) 0.0849(5) Uani 1 1 d . . . . .
F3 F 0.82778(4) 0.26808(14) 0.36082(12) 0.0993(6) Uani 1 1 d . . . . .
F4 F 0.81756(3) 0.36708(12) 0.22828(12) 0.0867(5) Uani 1 1 d . . . . .
F5 F 0.86075(3) 0.47223(9) 0.19179(8) 0.0610(3) Uani 1 1 d . . . . .
F6 F 0.90991(3) 0.58721(9) 0.42161(8) 0.0575(3) Uani 1 1 d . . . . .
F7 F 0.95054(3) 0.65058(10) 0.53746(7) 0.0645(4) Uani 1 1 d . . . . .
F8 F 1.01024(3) 0.64653(10) 0.53405(7) 0.0617(3) Uani 1 1 d . . . . .
F9 F 1.02852(3) 0.57573(9) 0.40970(8) 0.0585(3) Uani 1 1 d . . . . .
F10 F 0.98862(3) 0.51496(9) 0.29253(7) 0.0515(3) Uani 1 1 d . . . . .
F11 F 0.95499(3) 0.34536(9) 0.30262(7) 0.0574(3) Uani 1 1 d . . . . .
F12 F 0.97203(3) 0.23699(9) 0.19834(8) 0.0605(3) Uani 1 1 d . . . . .
F13 F 0.95972(4) 0.28770(11) 0.05007(8) 0.0790(5) Uani 1 1 d . . . . .
F14 F 0.92771(5) 0.44646(12) 0.00845(8) 0.0853(5) Uani 1 1 d . . . . .
F15 F 0.90916(4) 0.55136(10) 0.10941(7) 0.0634(4) Uani 1 1 d . . . . .
N1 N 0.85274(4) 0.95209(11) 0.18198(10) 0.0410(4) Uani 1 1 d . . . . .
N2 N 0.85331(3) 0.85258(11) 0.18006(10) 0.0401(4) Uani 1 1 d . . . . .
O1 O 0.81163(4) 1.13255(11) 0.17589(12) 0.0680(5) Uani 1 1 d . . . . .
O2 O 0.84022(3) 1.12483(10) 0.08695(9) 0.0514(4) Uani 1 1 d . . . . .
O3 O 0.75806(4) 0.88989(12) 0.03488(12) 0.0699(5) Uani 1 1 d . . . . .
O4 O 0.77699(4) 1.03405(12) 0.03691(14) 0.0829(6) Uani 1 1 d . . . . .
O5 O 0.86293(4) 0.82982(11) 0.34267(9) 0.0556(4) Uani 1 1 d . . . . .
O6 O 0.91226(3) 0.82285(11) 0.34052(9) 0.0530(4) Uani 1 1 d . . . . .
O7 O 0.94159(3) 0.66755(10) 0.22330(8) 0.0467(3) Uani 1 1 d . . . . .
O8 O 0.90207(3) 0.59836(9) 0.25422(8) 0.0415(3) Uani 1 1 d . . . . .
P1 P 0.82316(2) 0.80811(4) 0.12077(3) 0.04202(12) Uani 1 1 d . . . . .
B101 B 0.57989(5) 0.98122(14) -0.13567(12) 0.0382(4) Uani 1 1 d . . . . .
C101 C 0.62065(4) 0.48699(13) -0.14586(11) 0.0392(4) Uani 1 1 d . . . . .
C102 C 0.59464(4) 0.47772(13) -0.20192(12) 0.0409(4) Uani 1 1 d . . . . .
C103 C 0.56981(5) 0.43431(15) -0.18248(14) 0.0498(5) Uani 1 1 d . . . . .
H103 H 0.551733 0.428647 -0.219395 0.060 Uiso 1 1 calc R U . . .
C104 C 0.57087(6) 0.39900(15) -0.11022(14) 0.0539(6) Uani 1 1 d . . . . .
C105 C 0.59762(6) 0.40455(15) -0.05788(13) 0.0537(6) Uani 1 1 d . . . . .
H105 H 0.598720 0.376922 -0.009524 0.064 Uiso 1 1 calc R U . . .
C106 C 0.62300(5) 0.44906(14) -0.07332(12) 0.0463(5) Uani 1 1 d . . . . .
C107 C 0.59346(5) 0.51169(16) -0.28137(13) 0.0509(5) Uani 1 1 d . . . . .
H10A H 0.611024 0.488292 -0.299804 0.076 Uiso 1 1 calc R U . . .
H10B H 0.593623 0.579778 -0.281775 0.076 Uiso 1 1 calc R U . . .
H10C H 0.574976 0.489133 -0.314303 0.076 Uiso 1 1 calc R U . . .
C108 C 0.65130(6) 0.45396(17) -0.01361(14) 0.0602(6) Uani 1 1 d . . . . .
H10D H 0.660637 0.392310 -0.006695 0.090 Uiso 1 1 calc R U . . .
H10E H 0.646360 0.474817 0.034243 0.090 Uiso 1 1 calc R U . . .
H10F H 0.665380 0.497967 -0.029433 0.090 Uiso 1 1 calc R U . . .
C109 C 0.54317(7) 0.3567(2) -0.08898(18) 0.0756(9) Uani 1 1 d . . . . .
H10G H 0.528339 0.342476 -0.135052 0.113 Uiso 1 1 calc R U . . .
H10H H 0.534437 0.400844 -0.057919 0.113 Uiso 1 1 calc R U . . .
H10I H 0.548753 0.299459 -0.060197 0.113 Uiso 1 1 calc R U . . .
C110 C 0.69862(4) 0.75060(15) -0.12109(13) 0.0477(5) Uani 1 1 d . . . . .
C111 C 0.71011(5) 0.68548(17) -0.05401(15) 0.0597(6) Uani 1 1 d . . . . .
H11D H 0.724359 0.640758 -0.068150 0.090 Uiso 1 1 calc R U . . .
H11E H 0.693044 0.652047 -0.040605 0.090 Uiso 1 1 calc R U . . .
H11F H 0.720249 0.722076 -0.010474 0.090 Uiso 1 1 calc R U . . .
C112 C 0.72557(5) 0.79582(18) -0.14713(17) 0.0639(6) Uani 1 1 d . . . . .
H11G H 0.718241 0.841472 -0.186882 0.096 Uiso 1 1 calc R U . . .
H11H H 0.737273 0.747898 -0.167033 0.096 Uiso 1 1 calc R U . . .
H11I H 0.738392 0.826955 -0.104077 0.096 Uiso 1 1 calc R U . . .
C113 C 0.67900(5) 0.82752(16) -0.09451(16) 0.0587(6) Uani 1 1 d . . . . .
H11J H 0.662843 0.798665 -0.073516 0.088 Uiso 1 1 calc R U . . .
H11K H 0.670185 0.866758 -0.137701 0.088 Uiso 1 1 calc R U . . .
H11L H 0.691597 0.865667 -0.055542 0.088 Uiso 1 1 calc R U . . .
C114 C 0.66801(5) 0.73446(16) -0.29279(13) 0.0495(5) Uani 1 1 d . . . . .
C115 C 0.69607(6) 0.7264(2) -0.32961(16) 0.0679(7) Uani 1 1 d . . . . .
H11M H 0.701054 0.660666 -0.334436 0.102 Uiso 1 1 calc R U . . .
H11N H 0.713160 0.758162 -0.297801 0.102 Uiso 1 1 calc R U . . .
H11O H 0.691725 0.755156 -0.379895 0.102 Uiso 1 1 calc R U . . .
C116 C 0.64217(6) 0.67842(18) -0.34117(14) 0.0587(6) Uani 1 1 d . . . . .
H11P H 0.623442 0.690010 -0.323204 0.088 Uiso 1 1 calc R U . . .
H11Q H 0.646999 0.612018 -0.336835 0.088 Uiso 1 1 calc R U . . .
H11R H 0.639642 0.697597 -0.394245 0.088 Uiso 1 1 calc R U . . .
C117 C 0.65846(6) 0.83609(16) -0.29106(16) 0.0602(6) Uani 1 1 d . . . . .
H11S H 0.675556 0.873332 -0.265176 0.090 Uiso 1 1 calc R U . . .
H11T H 0.641796 0.841361 -0.263910 0.090 Uiso 1 1 calc R U . . .
H11U H 0.651886 0.858797 -0.342999 0.090 Uiso 1 1 calc R U . . .
C118 C 0.67030(4) 0.50116(13) -0.18397(11) 0.0407(4) Uani 1 1 d . . . . .
C119 C 0.69067(4) 0.56460(13) -0.20193(13) 0.0445(4) Uani 1 1 d . . . . .
C120 C 0.67306(5) 0.39650(14) -0.18327(12) 0.0434(4) Uani 1 1 d . . . . .
C121 C 0.72002(5) 0.54092(16) -0.21840(15) 0.0563(6) Uani 1 1 d . . . . .
C122 C 0.65583(6) 0.26127(16) -0.25398(16) 0.0664(7) Uani 1 1 d . . . . .
H12D H 0.671109 0.231477 -0.214156 0.080 Uiso 1 1 calc R U . . .
H12E H 0.659131 0.240275 -0.304014 0.080 Uiso 1 1 calc R U . . .
C123 C 0.62503(7) 0.2358(2) -0.2444(2) 0.0899(10) Uani 1 1 d . . . . .
H12F H 0.610119 0.269802 -0.281414 0.135 Uiso 1 1 calc R U . . .
H12G H 0.622637 0.252026 -0.193090 0.135 Uiso 1 1 calc R U . . .
H12H H 0.621988 0.168868 -0.252355 0.135 Uiso 1 1 calc R U . . .
C124 C 0.75046(7) 0.4184(2) -0.2527(2) 0.0840(10) Uani 1 1 d . . . . .
H12I H 0.754472 0.447309 -0.299565 0.101 Uiso 1 1 calc R U . . .
H12J H 0.767161 0.434463 -0.210275 0.101 Uiso 1 1 calc R U . . .
C125 C 0.74791(9) 0.3173(2) -0.2616(4) 0.139(2) Uani 1 1 d . . . . .
H12K H 0.732409 0.302537 -0.306248 0.208 Uiso 1 1 calc R U . . .
H12L H 0.742303 0.290141 -0.216478 0.208 Uiso 1 1 calc R U . . .
H12M H 0.767304 0.291701 -0.268019 0.208 Uiso 1 1 calc R U . . .
C126 C 0.62082(4) 0.68634(12) -0.14811(11) 0.0361(4) Uani 1 1 d . . . . .
C127 C 0.60623(4) 0.74908(13) -0.19367(11) 0.0367(4) Uani 1 1 d . . . . .
C128 C 0.58690(4) 0.81921(13) -0.18147(10) 0.0378(4) Uani 1 1 d . . . . .
C129 C 0.61693(4) 0.67103(13) -0.06768(12) 0.0407(4) Uani 1 1 d . . . . .
C130 C 0.58100(6) 0.66177(17) 0.01141(14) 0.0581(6) Uani 1 1 d . . . . .
H13D H 0.586057 0.718908 0.041888 0.070 Uiso 1 1 calc R U . . .
H13E H 0.592716 0.609449 0.038247 0.070 Uiso 1 1 calc R U . . .
C131 C 0.54793(6) 0.6422(2) -0.00002(19) 0.0746(8) Uani 1 1 d . . . . .
H13F H 0.536715 0.690828 -0.031773 0.112 Uiso 1 1 calc R U . . .
H13G H 0.541810 0.641026 0.049182 0.112 Uiso 1 1 calc R U . . .
H13H H 0.543611 0.581762 -0.024939 0.112 Uiso 1 1 calc R U . . .
C132 C 0.54525(5) 0.74778(17) -0.26249(13) 0.0552(6) Uani 1 1 d . . . . .
H13I H 0.560392 0.726741 -0.291635 0.066 Uiso 1 1 calc R U . . .
H13J H 0.527526 0.771068 -0.299066 0.066 Uiso 1 1 calc R U . . .
C133 C 0.53598(6) 0.66794(19) -0.2213(2) 0.0765(8) Uani 1 1 d . . . . .
H13K H 0.527354 0.619622 -0.257482 0.115 Uiso 1 1 calc R U . . .
H13L H 0.520850 0.688108 -0.192613 0.115 Uiso 1 1 calc R U . . .
H13M H 0.553571 0.642988 -0.186314 0.115 Uiso 1 1 calc R U . . .
C140 C 0.60586(5) 1.04891(14) -0.08501(12) 0.0449(5) Uani 1 1 d . . . . .
C141 C 0.60258(6) 1.10364(15) -0.02420(14) 0.0549(5) Uani 1 1 d . . . . .
C142 C 0.62526(7) 1.15980(17) 0.01489(15) 0.0695(7) Uani 1 1 d . . . . .
C143 C 0.65263(7) 1.16371(19) -0.00619(17) 0.0721(8) Uani 1 1 d . . . . .
C144 C 0.65693(5) 1.11233(18) -0.06782(17) 0.0641(7) Uani 1 1 d . . . . .
C145 C 0.63361(5) 1.05799(15) -0.10583(14) 0.0518(5) Uani 1 1 d . . . . .
C134 C 0.55310(4) 0.95068(13) -0.09236(10) 0.0376(4) Uani 1 1 d . . . . .
C135 C 0.56008(5) 0.91483(14) -0.01975(11) 0.0447(5) Uani 1 1 d . . . . .
C136 C 0.53916(6) 0.88359(15) 0.02025(12) 0.0510(5) Uani 1 1 d . . . . .
C137 C 0.50913(5) 0.88443(14) -0.01219(12) 0.0494(5) Uani 1 1 d . . . . .
C138 C 0.50072(5) 0.91747(14) -0.08480(12) 0.0442(4) Uani 1 1 d . . . . .
C139 C 0.52233(4) 0.94873(13) -0.12286(11) 0.0387(4) Uani 1 1 d . . . . .
C146 C 0.56865(4) 1.03766(13) -0.21531(11) 0.0386(4) Uani 1 1 d . . . . .
C147 C 0.55337(5) 1.12081(14) -0.21383(11) 0.0407(4) Uani 1 1 d . . . . .
C148 C 0.54411(5) 1.17859(13) -0.27529(12) 0.0446(4) Uani 1 1 d . . . . .
C149 C 0.54965(6) 1.15287(16) -0.34434(13) 0.0546(5) Uani 1 1 d . . . . .
C150 C 0.56507(6) 1.07211(16) -0.34954(13) 0.0581(6) Uani 1 1 d . . . . .
C151 C 0.57431(5) 1.01653(14) -0.28633(12) 0.0463(5) Uani 1 1 d . . . . .
F106 F 0.57666(3) 1.10464(10) 0.00195(8) 0.0643(4) Uani 1 1 d . . . . .
F107 F 0.62045(5) 1.21163(12) 0.07422(9) 0.0946(6) Uani 1 1 d . . . . .
F108 F 0.67500(4) 1.21731(13) 0.03191(12) 0.1047(7) Uani 1 1 d . . . . .
F109 F 0.68345(3) 1.11603(12) -0.09152(12) 0.0876(5) Uani 1 1 d . . . . .
F110 F 0.63911(3) 1.01469(9) -0.16861(8) 0.0581(3) Uani 1 1 d . . . . .
F101 F 0.58940(3) 0.90978(10) 0.01654(7) 0.0604(3) Uani 1 1 d . . . . .
F102 F 0.54803(4) 0.85085(11) 0.09153(7) 0.0712(4) Uani 1 1 d . . . . .
F103 F 0.48860(3) 0.85335(10) 0.02605(8) 0.0669(4) Uani 1 1 d . . . . .
F104 F 0.47129(3) 0.91919(9) -0.11795(8) 0.0581(3) Uani 1 1 d . . . . .
F105 F 0.51168(3) 0.97756(8) -0.19479(7) 0.0488(3) Uani 1 1 d . . . . .
F111 F 0.54646(3) 1.14902(8) -0.14798(7) 0.0534(3) Uani 1 1 d . . . . .
F112 F 0.52950(3) 1.25792(8) -0.26849(7) 0.0549(3) Uani 1 1 d . . . . .
F113 F 0.54100(4) 1.20742(10) -0.40510(8) 0.0814(5) Uani 1 1 d . . . . .
F114 F 0.57150(5) 1.04648(11) -0.41646(8) 0.0891(6) Uani 1 1 d . . . . .
F115 F 0.58976(3) 0.93931(9) -0.29781(7) 0.0610(4) Uani 1 1 d . . . . .
N101 N 0.64591(3) 0.53658(10) -0.16459(10) 0.0395(3) Uani 1 1 d . . . . .
N102 N 0.64589(3) 0.63612(10) -0.16778(10) 0.0385(3) Uani 1 1 d . . . . .
O101 O 0.68621(4) 0.35365(11) -0.13015(10) 0.0649(4) Uani 1 1 d . . . . .
O102 O 0.65833(3) 0.36308(9) -0.24809(9) 0.0513(4) Uani 1 1 d . . . . .
O103 O 0.74059(4) 0.59471(12) -0.21542(15) 0.0807(6) Uani 1 1 d . . . . .
O104 O 0.72164(4) 0.45125(12) -0.23713(12) 0.0689(5) Uani 1 1 d . . . . .
O105 O 0.63747(3) 0.66144(11) -0.01469(9) 0.0528(4) Uani 1 1 d . . . . .
O106 O 0.58801(3) 0.67362(10) -0.06329(9) 0.0486(3) Uani 1 1 d . . . . .
O107 O 0.55791(3) 0.82324(10) -0.21293(8) 0.0432(3) Uani 1 1 d . . . . .
O108 O 0.59766(3) 0.89280(9) -0.14444(8) 0.0396(3) Uani 1 1 d . . . . .
P101 P 0.67639(2) 0.67817(3) -0.19701(3) 0.04037(12) Uani 1 1 d . . . . .
C21A C 0.7701(5) 0.4375(15) -0.0414(8) 0.168(6) Uani 0.58(5) 1 d D U P A 2
H21A H 0.789443 0.425549 -0.056110 0.252 Uiso 0.58(5) 1 calc R U P A 2
H21B H 0.754976 0.393525 -0.067474 0.252 Uiso 0.58(5) 1 calc R U P A 2
H21C H 0.763554 0.501097 -0.055430 0.252 Uiso 0.58(5) 1 calc R U P A 2
C26A C 0.7275(10) 0.4435(17) 0.2591(8) 0.309(14) Uani 0.57(3) 1 d D U P B 2
H26A H 0.710653 0.455513 0.284641 0.463 Uiso 0.57(3) 1 calc R U P B 2
H26B H 0.735214 0.380593 0.271380 0.463 Uiso 0.57(3) 1 calc R U P B 2
H26C H 0.743546 0.488783 0.276067 0.463 Uiso 0.57(3) 1 calc R U P B 2
C201 C 0.7834(12) 0.4341(15) -0.0308(15) 0.167(9) Uani 0.42(5) 1 d D U P A 1
H20A H 0.804620 0.415765 -0.023922 0.251 Uiso 0.42(5) 1 calc R U P A 1
H20B H 0.771132 0.393530 -0.068489 0.251 Uiso 0.42(5) 1 calc R U P A 1
H20C H 0.781136 0.498668 -0.048339 0.251 Uiso 0.42(5) 1 calc R U P A 1
C202 C 0.77347(13) 0.4258(4) 0.0408(4) 0.1430(17) Uani 1 1 d D U . . .
H20F H 0.788906 0.469545 0.067294 0.172 Uiso 0.58(5) 1 calc R U P A 2
H20G H 0.780312 0.361773 0.055227 0.172 Uiso 0.58(5) 1 calc R U P A 2
H20D H 0.788087 0.464111 0.076146 0.172 Uiso 0.42(5) 1 calc R U P A 1
H20E H 0.778240 0.360623 0.056312 0.172 Uiso 0.42(5) 1 calc R U P A 1
C203 C 0.74435(11) 0.4436(3) 0.0641(3) 0.1221(13) Uani 1 1 d D U . . .
H20H H 0.729057 0.401098 0.035203 0.146 Uiso 1 1 calc R U . . .
H20I H 0.737965 0.507840 0.049203 0.146 Uiso 1 1 calc R U . . .
C204 C 0.74423(11) 0.4321(3) 0.1461(3) 0.1285(14) Uani 1 1 d D U . . .
H20J H 0.749962 0.367187 0.160335 0.154 Uiso 1 1 calc R U . . .
H20K H 0.760140 0.472745 0.174875 0.154 Uiso 1 1 calc R U . . .
C205 C 0.71619(14) 0.4524(4) 0.1711(4) 0.159(2) Uani 1 1 d D U . . .
H20N H 0.700298 0.406307 0.151504 0.191 Uiso 0.57(3) 1 calc R U P B 2
H20O H 0.708720 0.515666 0.156242 0.191 Uiso 0.57(3) 1 calc R U P B 2
H20L H 0.700530 0.410207 0.143277 0.191 Uiso 0.43(3) 1 calc R U P B 1
H20M H 0.710133 0.516446 0.154793 0.191 Uiso 0.43(3) 1 calc R U P B 1
C206 C 0.7154(3) 0.4449(6) 0.2525(7) 0.111(5) Uani 0.43(3) 1 d D U P B 1
H20P H 0.695159 0.460518 0.260318 0.166 Uiso 0.43(3) 1 calc R U P B 1
H20Q H 0.720427 0.381245 0.269815 0.166 Uiso 0.43(3) 1 calc R U P B 1
H20R H 0.730081 0.488053 0.281391 0.166 Uiso 0.43(3) 1 calc R U P B 1

loop_
_atom_site_aniso_label
_atom_site_aniso_U_11
_atom_site_aniso_U_22
_atom_site_aniso_U_33
_atom_site_aniso_U_23
_atom_site_aniso_U_13
_atom_site_aniso_U_12
B1 0.0453(12) 0.0381(11) 0.0428(12) 0.0032(9) 0.0138(10) 0.0094(9)
C1 0.0398(10) 0.0349(9) 0.0464(11) 0.0014(8) 0.0102(9) 0.0010(7)
C2 0.0409(10) 0.0392(10) 0.0461(11) 0.0038(8) 0.0098(9) -0.0003(8)
C3 0.0452(11) 0.0485(11) 0.0579(13) 0.0126(10) 0.0052(10) -0.0102(9)
C4 0.0735(16) 0.0428(11) 0.0472(12) 0.0099(9) -0.0004(11) -0.0157(10)
C5 0.0842(18) 0.0434(11) 0.0459(12) 0.0040(9) 0.0118(12) -0.0024(11)
C6 0.0613(13) 0.0382(10) 0.0488(12) 0.0009(9) 0.0171(10) 0.0030(9)
C7 0.0426(11) 0.0615(13) 0.0497(12) 0.0003(10) 0.0152(9) -0.0059(10)
C8 0.0772(17) 0.0597(14) 0.0630(15) 0.0001(11) 0.0343(13) 0.0098(12)
C9 0.102(2) 0.0742(18) 0.0551(15) 0.0132(13) -0.0112(15) -0.0403(16)
C10 0.0358(10) 0.0472(11) 0.0742(15) 0.0010(11) 0.0142(10) -0.0036(8)
C11 0.0560(13) 0.0525(13) 0.0832(18) 0.0143(12) 0.0215(13) -0.0003(10)
C12 0.0542(13) 0.0694(16) 0.0791(17) 0.0016(13) 0.0337(13) -0.0005(11)
C13 0.0468(13) 0.0597(15) 0.105(2) 0.0004(14) 0.0116(14) -0.0130(11)
C14 0.0465(11) 0.0509(12) 0.0516(12) -0.0105(10) 0.0052(10) 0.0036(9)
C15 0.0565(14) 0.0803(17) 0.0632(15) -0.0153(13) -0.0024(12) 0.0033(13)
C16 0.0611(14) 0.0544(13) 0.0777(17) -0.0193(12) 0.0097(13) 0.0080(11)
C17 0.0567(13) 0.0680(15) 0.0524(13) -0.0097(11) 0.0151(11) 0.0016(11)
C18 0.0365(10) 0.0415(10) 0.0542(12) 0.0010(9) 0.0141(9) 0.0056(8)
C19 0.0370(10) 0.0419(10) 0.0589(13) -0.0010(9) 0.0045(9) 0.0059(8)
C20 0.0398(10) 0.0416(10) 0.0595(13) 0.0016(9) 0.0110(10) 0.0051(8)
C21 0.0437(12) 0.0496(12) 0.0730(15) -0.0007(11) 0.0011(11) 0.0079(10)
C22 0.0753(16) 0.0414(12) 0.0824(17) 0.0089(11) 0.0346(14) 0.0062(11)
C23 0.096(2) 0.0527(14) 0.090(2) -0.0108(14) 0.0278(17) -0.0155(14)
C24 0.0572(16) 0.0622(17) 0.148(3) 0.0200(19) -0.0359(19) 0.0116(13)
C25 0.091(3) 0.086(3) 0.333(9) 0.071(4) -0.082(4) -0.003(2)
C26 0.0315(9) 0.0374(9) 0.0468(11) 0.0060(8) 0.0106(8) 0.0013(7)
C27 0.0355(9) 0.0416(10) 0.0454(10) 0.0042(8) 0.0112(8) 0.0036(8)
C28 0.0442(10) 0.0418(10) 0.0375(10) 0.0029(8) 0.0114(8) 0.0072(8)
C29 0.0446(11) 0.0379(10) 0.0469(11) 0.0032(8) 0.0111(9) 0.0005(8)
C30 0.0804(18) 0.0630(15) 0.0509(13) -0.0034(11) -0.0040(13) -0.0040(13)
C31 0.088(2) 0.0763(19) 0.083(2) 0.0095(16) -0.0172(17) -0.0167(16)
C32 0.0508(12) 0.0629(14) 0.0693(15) 0.0238(12) 0.0278(12) 0.0081(11)
C33 0.0668(18) 0.081(2) 0.120(3) 0.0193(19) 0.0271(18) -0.0040(15)
C34 0.0509(12) 0.0391(10) 0.0501(12) -0.0003(9) 0.0183(10) 0.0051(8)
C35 0.0567(13) 0.0487(12) 0.0574(13) 0.0023(10) 0.0230(11) 0.0026(10)
C36 0.0753(17) 0.0559(14) 0.0659(15) 0.0059(12) 0.0330(14) -0.0014(12)
C37 0.0703(17) 0.0568(14) 0.093(2) -0.0041(14) 0.0423(16) -0.0111(12)
C38 0.0551(14) 0.0601(15) 0.089(2) -0.0115(14) 0.0203(14) -0.0023(11)
C39 0.0520(12) 0.0433(11) 0.0628(14) 0.0010(10) 0.0160(11) 0.0050(9)
C40 0.0462(10) 0.0367(9) 0.0375(10) 0.0055(8) 0.0139(8) 0.0082(8)
C41 0.0468(11) 0.0442(10) 0.0431(11) 0.0016(8) 0.0197(9) 0.0050(8)
C42 0.0647(14) 0.0432(11) 0.0384(10) -0.0001(8) 0.0214(10) 0.0009(9)
C43 0.0573(13) 0.0416(10) 0.0407(11) 0.0075(9) 0.0069(9) 0.0010(9)
C44 0.0432(11) 0.0392(10) 0.0483(11) 0.0108(8) 0.0116(9) 0.0056(8)
C45 0.0483(11) 0.0384(9) 0.0385(10) 0.0059(8) 0.0175(9) 0.0100(8)
C46 0.0452(11) 0.0407(10) 0.0390(10) -0.0018(8) 0.0091(8) 0.0048(8)
C47 0.0501(11) 0.0425(10) 0.0394(10) 0.0033(8) 0.0119(9) 0.0051(9)
C48 0.0540(12) 0.0377(10) 0.0535(12) -0.0013(9) 0.0142(10) 0.0091(9)
C49 0.0704(15) 0.0479(12) 0.0495(12) -0.0104(10) 0.0192(11) 0.0079(10)
C50 0.0748(16) 0.0585(13) 0.0361(11) 0.0007(9) 0.0090(10) 0.0132(12)
C51 0.0562(12) 0.0460(11) 0.0420(11) 0.0004(9) 0.0078(9) 0.0132(9)
F1 0.0684(9) 0.0638(8) 0.0529(7) 0.0179(6) 0.0154(7) 0.0022(7)
F2 0.1104(13) 0.0793(11) 0.0764(10) 0.0194(8) 0.0463(9) -0.0112(9)
F3 0.0909(12) 0.0906(12) 0.1307(16) -0.0058(11) 0.0564(12) -0.0328(10)
F4 0.0556(9) 0.0833(11) 0.1181(14) -0.0126(10) 0.0099(9) -0.0138(8)
F5 0.0601(8) 0.0531(7) 0.0647(8) 0.0009(6) 0.0000(7) 0.0034(6)
F6 0.0516(7) 0.0675(8) 0.0606(8) -0.0124(6) 0.0282(6) 0.0025(6)
F7 0.0857(10) 0.0700(9) 0.0441(7) -0.0127(6) 0.0285(7) -0.0045(7)
F8 0.0698(9) 0.0627(8) 0.0481(7) 0.0001(6) 0.0007(6) -0.0072(7)
F9 0.0431(7) 0.0629(8) 0.0701(9) 0.0038(6) 0.0124(6) 0.0063(6)
F10 0.0498(7) 0.0606(7) 0.0492(7) -0.0038(6) 0.0222(6) 0.0101(6)
F11 0.0826(9) 0.0488(7) 0.0426(7) 0.0085(5) 0.0167(6) 0.0204(6)
F12 0.0753(9) 0.0451(7) 0.0623(8) 0.0000(6) 0.0169(7) 0.0191(6)
F13 0.1198(13) 0.0664(9) 0.0552(8) -0.0126(7) 0.0279(8) 0.0304(9)
F14 0.1410(16) 0.0787(10) 0.0350(7) -0.0005(7) 0.0145(8) 0.0384(10)
F15 0.0876(10) 0.0597(8) 0.0407(7) 0.0031(6) 0.0070(6) 0.0320(7)
N1 0.0356(8) 0.0342(8) 0.0540(10) 0.0002(7) 0.0110(7) 0.0030(6)
N2 0.0350(8) 0.0359(8) 0.0493(9) -0.0005(7) 0.0080(7) 0.0033(6)
O1 0.0755(11) 0.0472(9) 0.0931(13) 0.0063(9) 0.0453(10) 0.0176(8)
O2 0.0570(9) 0.0409(7) 0.0601(9) 0.0047(7) 0.0205(7) 0.0074(6)
O3 0.0448(9) 0.0579(10) 0.0985(14) -0.0029(9) -0.0067(9) 0.0026(8)
O4 0.0483(9) 0.0540(10) 0.1291(18) 0.0154(11) -0.0243(10) 0.0050(8)
O5 0.0569(9) 0.0617(10) 0.0521(9) 0.0009(7) 0.0206(8) 0.0035(7)
O6 0.0483(8) 0.0546(9) 0.0529(9) -0.0006(7) 0.0021(7) 0.0009(7)
O7 0.0415(7) 0.0509(8) 0.0516(8) 0.0149(6) 0.0188(6) 0.0117(6)
O8 0.0430(7) 0.0388(7) 0.0451(7) 0.0051(6) 0.0143(6) 0.0086(5)
P1 0.0330(2) 0.0394(3) 0.0530(3) -0.0028(2) 0.0071(2) 0.00278(19)
B101 0.0408(11) 0.0344(10) 0.0382(11) -0.0009(9) 0.0053(9) 0.0066(8)
C101 0.0386(10) 0.0344(9) 0.0470(11) -0.0023(8) 0.0144(8) -0.0016(7)
C102 0.0409(10) 0.0378(10) 0.0458(11) -0.0062(8) 0.0126(9) -0.0020(8)
C103 0.0447(11) 0.0465(11) 0.0605(13) -0.0151(10) 0.0163(10) -0.0103(9)
C104 0.0648(14) 0.0429(11) 0.0614(14) -0.0155(10) 0.0304(12) -0.0159(10)
C105 0.0762(16) 0.0417(11) 0.0503(12) -0.0054(9) 0.0295(12) -0.0054(10)
C106 0.0596(13) 0.0368(10) 0.0449(11) -0.0015(8) 0.0161(10) 0.0012(9)
C107 0.0464(11) 0.0552(12) 0.0487(12) -0.0012(10) 0.0039(10) -0.0072(9)
C108 0.0722(16) 0.0547(13) 0.0509(13) 0.0053(10) 0.0051(12) 0.0053(11)
C109 0.0888(19) 0.0710(17) 0.0819(19) -0.0294(14) 0.0531(16) -0.0369(15)
C110 0.0350(10) 0.0435(10) 0.0616(13) -0.0007(10) 0.0023(9) -0.0039(8)
C111 0.0481(12) 0.0582(14) 0.0669(15) 0.0013(11) -0.0033(11) -0.0014(10)
C112 0.0449(12) 0.0572(14) 0.0881(18) -0.0024(13) 0.0092(12) -0.0119(10)
C113 0.0515(13) 0.0457(12) 0.0754(16) -0.0147(11) 0.0041(12) -0.0015(9)
C114 0.0441(11) 0.0521(12) 0.0546(12) 0.0061(10) 0.0150(10) -0.0026(9)
C115 0.0613(15) 0.0790(18) 0.0709(16) 0.0094(14) 0.0312(13) -0.0032(13)
C116 0.0609(14) 0.0643(15) 0.0509(13) 0.0062(11) 0.0112(11) -0.0057(11)
C117 0.0590(14) 0.0497(12) 0.0721(16) 0.0161(11) 0.0134(12) 0.0011(10)
C118 0.0375(9) 0.0381(9) 0.0457(11) 0.0021(8) 0.0063(8) 0.0036(8)
C119 0.0395(10) 0.0370(10) 0.0586(12) 0.0015(9) 0.0138(9) 0.0026(8)
C120 0.0410(10) 0.0393(10) 0.0514(12) 0.0009(9) 0.0129(9) 0.0048(8)
C121 0.0458(12) 0.0471(12) 0.0811(17) 0.0035(11) 0.0249(12) 0.0049(9)
C122 0.0833(17) 0.0370(11) 0.0723(16) -0.0052(11) -0.0005(14) 0.0009(11)
C123 0.099(2) 0.0587(16) 0.108(2) 0.0109(16) 0.0113(19) -0.0259(16)
C124 0.0645(17) 0.0602(16) 0.144(3) -0.0048(17) 0.0606(19) 0.0098(12)
C125 0.107(3) 0.0603(19) 0.281(7) -0.018(3) 0.115(4) 0.0082(17)
C126 0.0304(8) 0.0355(9) 0.0423(10) -0.0048(8) 0.0068(8) -0.0012(7)
C127 0.0337(9) 0.0349(9) 0.0406(10) -0.0051(8) 0.0049(8) -0.0012(7)
C128 0.0390(10) 0.0413(10) 0.0338(9) 0.0012(8) 0.0088(8) 0.0037(8)
C129 0.0431(11) 0.0347(9) 0.0448(11) -0.0044(8) 0.0098(9) -0.0001(8)
C130 0.0677(15) 0.0583(13) 0.0546(13) 0.0029(10) 0.0276(12) -0.0009(11)
C131 0.0742(17) 0.0716(17) 0.090(2) -0.0069(15) 0.0441(16) -0.0073(14)
C132 0.0456(11) 0.0589(13) 0.0561(13) -0.0203(11) -0.0018(10) 0.0043(10)
C133 0.0511(14) 0.0617(15) 0.109(2) -0.0123(15) -0.0033(15) -0.0035(12)
C140 0.0490(11) 0.0375(10) 0.0449(11) 0.0024(8) 0.0012(9) 0.0046(8)
C141 0.0613(14) 0.0460(12) 0.0527(13) -0.0026(10) 0.0001(11) 0.0035(10)
C142 0.090(2) 0.0505(13) 0.0574(15) -0.0101(11) -0.0125(14) -0.0019(13)
C143 0.0674(17) 0.0583(15) 0.0755(18) -0.0010(13) -0.0226(15) -0.0100(12)
C144 0.0469(13) 0.0548(13) 0.0822(18) 0.0128(13) -0.0076(12) -0.0035(10)
C145 0.0474(12) 0.0402(11) 0.0629(14) 0.0001(10) -0.0008(10) 0.0041(9)
C134 0.0456(10) 0.0356(9) 0.0317(9) -0.0013(7) 0.0081(8) 0.0078(8)
C135 0.0520(12) 0.0428(10) 0.0368(10) -0.0005(8) 0.0025(9) 0.0036(9)
C136 0.0736(15) 0.0452(11) 0.0341(10) 0.0060(9) 0.0105(10) 0.0014(10)
C137 0.0672(14) 0.0400(10) 0.0474(12) -0.0022(9) 0.0269(11) 0.0005(10)
C138 0.0439(11) 0.0399(10) 0.0503(11) -0.0054(9) 0.0132(9) 0.0048(8)
C139 0.0475(11) 0.0333(9) 0.0355(9) 0.0006(7) 0.0084(8) 0.0075(8)
C146 0.0395(10) 0.0384(9) 0.0383(10) 0.0029(8) 0.0089(8) 0.0004(8)
C147 0.0461(11) 0.0386(10) 0.0387(10) -0.0005(8) 0.0113(8) -0.0002(8)
C148 0.0493(11) 0.0350(9) 0.0497(12) 0.0023(8) 0.0106(9) 0.0012(8)
C149 0.0751(16) 0.0443(11) 0.0440(12) 0.0099(9) 0.0107(11) 0.0032(10)
C150 0.0883(18) 0.0509(13) 0.0403(12) 0.0042(9) 0.0256(12) 0.0046(12)
C151 0.0574(12) 0.0383(10) 0.0476(11) 0.0028(9) 0.0211(10) 0.0061(9)
F106 0.0790(10) 0.0637(8) 0.0509(7) -0.0171(6) 0.0143(7) 0.0028(7)
F107 0.1337(16) 0.0782(11) 0.0608(9) -0.0283(8) -0.0072(10) -0.0120(10)
F108 0.0959(12) 0.0852(12) 0.1094(14) -0.0082(10) -0.0368(11) -0.0310(10)
F109 0.0460(8) 0.0773(10) 0.1321(15) 0.0105(10) 0.0000(9) -0.0096(7)
F110 0.0499(7) 0.0501(7) 0.0772(9) 0.0000(6) 0.0196(7) 0.0015(5)
F101 0.0572(8) 0.0686(8) 0.0483(7) 0.0135(6) -0.0068(6) 0.0042(6)
F102 0.1026(12) 0.0736(9) 0.0364(7) 0.0139(6) 0.0112(7) -0.0066(8)
F103 0.0823(10) 0.0652(8) 0.0647(9) 0.0013(7) 0.0427(8) -0.0080(7)
F104 0.0429(7) 0.0602(8) 0.0722(9) 0.0037(6) 0.0143(6) 0.0034(5)
F105 0.0439(6) 0.0571(7) 0.0429(6) 0.0117(5) 0.0029(5) 0.0049(5)
F111 0.0735(8) 0.0467(7) 0.0426(6) -0.0001(5) 0.0179(6) 0.0162(6)
F112 0.0652(8) 0.0400(6) 0.0587(7) 0.0057(6) 0.0105(6) 0.0109(6)
F113 0.1396(15) 0.0568(8) 0.0489(8) 0.0206(6) 0.0217(9) 0.0226(9)
F114 0.1603(17) 0.0689(9) 0.0503(8) 0.0104(7) 0.0505(10) 0.0281(10)
F115 0.0856(9) 0.0535(7) 0.0518(7) 0.0061(6) 0.0328(7) 0.0223(7)
N101 0.0365(8) 0.0324(7) 0.0505(9) 0.0000(7) 0.0110(7) 0.0009(6)
N102 0.0338(8) 0.0333(8) 0.0497(9) 0.0005(7) 0.0111(7) -0.0003(6)
O101 0.0792(12) 0.0479(9) 0.0624(10) 0.0039(8) 0.0016(9) 0.0165(8)
O102 0.0576(9) 0.0358(7) 0.0583(9) -0.0023(6) 0.0061(7) 0.0019(6)
O103 0.0519(9) 0.0524(10) 0.1495(19) 0.0024(11) 0.0481(11) -0.0026(8)
O104 0.0492(9) 0.0489(9) 0.1183(15) -0.0115(9) 0.0400(10) 0.0025(7)
O105 0.0520(9) 0.0593(9) 0.0439(8) -0.0003(7) 0.0020(7) 0.0020(7)
O106 0.0421(8) 0.0547(8) 0.0515(8) 0.0005(7) 0.0159(6) -0.0011(6)
O107 0.0365(7) 0.0476(8) 0.0427(7) -0.0086(6) 0.0012(6) 0.0063(6)
O108 0.0375(7) 0.0362(7) 0.0443(7) -0.0031(6) 0.0062(6) 0.0047(5)
P101 0.0330(2) 0.0360(2) 0.0529(3) 0.0013(2) 0.0106(2) -0.00044(18)
C21A 0.154(12) 0.191(15) 0.143(7) 0.004(9) -0.009(7) 0.054(11)
C26A 0.42(3) 0.34(3) 0.188(9) 0.021(17) 0.100(13) 0.12(2)
C201 0.29(3) 0.095(11) 0.125(11) -0.005(8) 0.049(14) -0.055(13)
C202 0.143(4) 0.105(3) 0.178(5) 0.013(3) 0.023(4) 0.014(3)
C203 0.128(3) 0.091(3) 0.134(3) 0.008(3) -0.007(3) 0.006(2)
C204 0.132(4) 0.086(3) 0.162(4) 0.024(3) 0.017(3) 0.013(2)
C205 0.161(5) 0.142(4) 0.175(5) 0.016(4) 0.036(4) 0.045(4)
C206 0.137(10) 0.042(6) 0.170(8) 0.016(5) 0.070(7) 0.026(4)

loop_
_atom_type_symbol
_atom_type_description
_atom_type_scat_dispersion_real
_atom_type_scat_dispersion_imag
_atom_type_scat_source
C C 0.0019 0.0015 'International Tables Vol C Tables 4.2.6.8 and 6.1.1.4'
H H 0.0000 0.0000 'International Tables Vol C Tables 4.2.6.8 and 6.1.1.4'
B B 0.0004 0.0006 'International Tables Vol C Tables 4.2.6.8 and 6.1.1.4'
F F 0.0124 0.0097 'International Tables Vol C Tables 4.2.6.8 and 6.1.1.4'
N N 0.0037 0.0031 'International Tables Vol C Tables 4.2.6.8 and 6.1.1.4'
O O 0.0071 0.0057 'International Tables Vol C Tables 4.2.6.8 and 6.1.1.4'
P P 0.0853 0.0888 'International Tables Vol C Tables 4.2.6.8 and 6.1.1.4'

loop_
_geom_angle_atom_site_label_1
_geom_angle_atom_site_label_2
_geom_angle_atom_site_label_3
_geom_angle
_geom_angle_site_symmetry_1
_geom_angle_site_symmetry_3
_geom_angle_publ_flag
C40 B1 C34 113.30(17) . . ?
C46 B1 C34 105.47(17) . . ?
C46 B1 C40 114.96(16) . . ?
O8 B1 C34 103.53(15) . . ?
O8 B1 C40 105.52(16) . . ?
O8 B1 C46 113.62(16) . . ?
C2 C1 C6 122.75(19) . . ?
C2 C1 N1 117.83(18) . . ?
C6 C1 N1 119.41(18) . . ?
C1 C2 C7 121.82(18) . . ?
C3 C2 C1 117.4(2) . . ?
C3 C2 C7 120.80(19) . . ?
C2 C3 H3 119.0 . . ?
C2 C3 C4 121.9(2) . . ?
C4 C3 H3 119.0 . . ?
C3 C4 C5 118.4(2) . . ?
C3 C4 C9 120.6(2) . . ?
C5 C4 C9 121.0(2) . . ?
C4 C5 H5 118.8 . . ?
C6 C5 C4 122.5(2) . . ?
C6 C5 H5 118.8 . . ?
C1 C6 C8 123.2(2) . . ?
C5 C6 C1 116.9(2) . . ?
C5 C6 C8 119.8(2) . . ?
C2 C7 H7A 109.5 . . ?
C2 C7 H7B 109.5 . . ?
C2 C7 H7C 109.5 . . ?
H7A C7 H7B 109.5 . . ?
H7A C7 H7C 109.5 . . ?
H7B C7 H7C 109.5 . . ?
C6 C8 H8A 109.5 . . ?
C6 C8 H8B 109.5 . . ?
C6 C8 H8C 109.5 . . ?
H8A C8 H8B 109.5 . . ?
H8A C8 H8C 109.5 . . ?
H8B C8 H8C 109.5 . . ?
C4 C9 H9A 109.5 . . ?
C4 C9 H9B 109.5 . . ?
C4 C9 H9C 109.5 . . ?
H9A C9 H9B 109.5 . . ?
H9A C9 H9C 109.5 . . ?
H9B C9 H9C 109.5 . . ?
C11 C10 C13 109.6(2) . . ?
C11 C10 P1 112.02(15) . . ?
C12 C10 C11 109.3(2) . . ?
C12 C10 C13 109.9(2) . . ?
C12 C10 P1 106.01(15) . . ?
C13 C10 P1 109.84(18) . . ?
C10 C11 H11A 109.5 . . ?
C10 C11 H11B 109.5 . . ?
C10 C11 H11C 109.5 . . ?
H11A C11 H11B 109.5 . . ?
H11A C11 H11C 109.5 . . ?
H11B C11 H11C 109.5 . . ?
C10 C12 H12A 109.5 . . ?
C10 C12 H12B 109.5 . . ?
C10 C12 H12C 109.5 . . ?
H12A C12 H12B 109.5 . . ?
H12A C12 H12C 109.5 . . ?
H12B C12 H12C 109.5 . . ?
C10 C13 H13A 109.5 . . ?
C10 C13 H13B 109.5 . . ?
C10 C13 H13C 109.5 . . ?
H13A C13 H13B 109.5 . . ?
H13A C13 H13C 109.5 . . ?
H13B C13 H13C 109.5 . . ?
C15 C14 P1 108.91(16) . . ?
C16 C14 C15 109.4(2) . . ?
C16 C14 P1 113.75(18) . . ?
C17 C14 C15 108.1(2) . . ?
C17 C14 C16 109.95(19) . . ?
C17 C14 P1 106.56(15) . . ?
C14 C15 H15A 109.5 . . ?
C14 C15 H15B 109.5 . . ?
C14 C15 H15C 109.5 . . ?
H15A C15 H15B 109.5 . . ?
H15A C15 H15C 109.5 . . ?
H15B C15 H15C 109.5 . . ?
C14 C16 H16A 109.5 . . ?
C14 C16 H16B 109.5 . . ?
C14 C16 H16C 109.5 . . ?
H16A C16 H16B 109.5 . . ?
H16A C16 H16C 109.5 . . ?
H16B C16 H16C 109.5 . . ?
C14 C17 H17A 109.5 . . ?
C14 C17 H17B 109.5 . . ?
C14 C17 H17C 109.5 . . ?
H17A C17 H17B 109.5 . . ?
H17A C17 H17C 109.5 . . ?
H17B C17 H17C 109.5 . . ?
C19 C18 C20 127.55(18) . . ?
N1 C18 C19 116.32(18) . . ?
N1 C18 C20 116.12(18) . . ?
C18 C19 C21 124.12(19) . . ?
C18 C19 P1 109.09(15) . . ?
C21 C19 P1 126.77(16) . . ?
O1 C20 C18 123.0(2) . . ?
O1 C20 O2 127.12(19) . . ?
O2 C20 C18 109.74(17) . . ?
O3 C21 C19 125.2(2) . . ?
O3 C21 O4 123.9(2) . . ?
O4 C21 C19 111.0(2) . . ?
H22A C22 H22B 108.4 . . ?
C23 C22 H22A 110.0 . . ?
C23 C22 H22B 110.0 . . ?
O2 C22 H22A 110.0 . . ?
O2 C22 H22B 110.0 . . ?
O2 C22 C23 108.5(2) . . ?
C22 C23 H23A 109.5 . . ?
C22 C23 H23B 109.5 . . ?
C22 C23 H23C 109.5 . . ?
H23A C23 H23B 109.5 . . ?
H23A C23 H23C 109.5 . . ?
H23B C23 H23C 109.5 . . ?
H24A C24 H24B 108.7 . . ?
C25 C24 H24A 110.5 . . ?
C25 C24 H24B 110.5 . . ?
O4 C24 H24A 110.5 . . ?
O4 C24 H24B 110.5 . . ?
O4 C24 C25 106.3(2) . . ?
C24 C25 H25A 109.5 . . ?
C24 C25 H25B 109.5 . . ?
C24 C25 H25C 109.5 . . ?
H25A C25 H25B 109.5 . . ?
H25A C25 H25C 109.5 . . ?
H25B C25 H25C 109.5 . . ?
C27 C26 C29 123.51(18) . . ?
C27 C26 N2 121.02(19) . . ?
N2 C26 C29 114.77(16) . . ?
C26 C27 C28 131.8(2) . . ?
O7 C28 C27 124.65(18) . . ?
O8 C28 C27 119.30(18) . . ?
O8 C28 O7 115.51(16) . . ?
O5 C29 C26 123.93(19) . . ?
O5 C29 O6 124.3(2) . . ?
O6 C29 C26 111.66(17) . . ?
H30A C30 H30B 108.5 . . ?
C31 C30 H30A 110.3 . . ?
C31 C30 H30B 110.3 . . ?
O6 C30 H30A 110.3 . . ?
O6 C30 H30B 110.3 . . ?
O6 C30 C31 107.1(3) . . ?
C30 C31 H31A 109.5 . . ?
C30 C31 H31B 109.5 . . ?
C30 C31 H31C 109.5 . . ?
H31A C31 H31B 109.5 . . ?
H31A C31 H31C 109.5 . . ?
H31B C31 H31C 109.5 . . ?
H32A C32 H32B 107.7 . . ?
C33 C32 H32A 108.8 . . ?
C33 C32 H32B 108.8 . . ?
O7 C32 H32A 108.8 . . ?
O7 C32 H32B 108.8 . . ?
O7 C32 C33 113.8(2) . . ?
C32 C33 H33A 109.5 . . ?
C32 C33 H33B 109.5 . . ?
C32 C33 H33C 109.5 . . ?
H33A C33 H33B 109.5 . . ?
H33A C33 H33C 109.5 . . ?
H33B C33 H33C 109.5 . . ?
C35 C34 B1 126.8(2) . . ?
C35 C34 C39 113.9(2) . . ?
C39 C34 B1 119.26(19) . . ?
C34 C35 C36 123.7(2) . . ?
F1 C35 C34 121.3(2) . . ?
F1 C35 C36 115.0(2) . . ?
C37 C36 C35 119.9(2) . . ?
F2 C36 C35 120.4(3) . . ?
F2 C36 C37 119.7(2) . . ?
C36 C37 C38 119.0(2) . . ?
F3 C37 C36 120.7(3) . . ?
F3 C37 C38 120.3(3) . . ?
C39 C38 C37 119.1(3) . . ?
F4 C38 C37 120.0(2) . . ?
F4 C38 C39 120.9(3) . . ?
C38 C39 C34 124.3(2) . . ?
F5 C39 C34 120.3(2) . . ?
F5 C39 C38 115.4(2) . . ?
C41 C40 B1 119.49(17) . . ?
C41 C40 C45 113.27(19) . . ?
C45 C40 B1 127.07(17) . . ?
C42 C41 C40 124.22(19) . . ?
F6 C41 C40 119.75(19) . . ?
F6 C41 C42 116.04(17) . . ?
C43 C42 C41 120.01(19) . . ?
F7 C42 C41 120.2(2) . . ?
F7 C42 C43 119.8(2) . . ?
C42 C43 C44 118.5(2) . . ?
F8 C43 C42 120.52(19) . . ?
F8 C43 C44 121.0(2) . . ?
C45 C44 C43 119.87(19) . . ?
F9 C44 C43 119.76(19) . . ?
F9 C44 C45 120.36(18) . . ?
C44 C45 C40 124.08(18) . . ?
F10 C45 C40 120.36(18) . . ?
F10 C45 C44 115.56(17) . . ?
C47 C46 B1 119.16(17) . . ?
C47 C46 C51 113.10(18) . . ?
C51 C46 B1 127.54(18) . . ?
C48 C47 C46 125.08(19) . . ?
F11 C47 C46 118.65(17) . . ?
F11 C47 C48 116.26(18) . . ?
C49 C48 C47 119.06(19) . . ?
F12 C48 C47 121.06(19) . . ?
F12 C48 C49 119.87(19) . . ?
C50 C49 C48 118.5(2) . . ?
F13 C49 C48 120.3(2) . . ?
F13 C49 C50 121.3(2) . . ?
C49 C50 C51 121.0(2) . . ?
F14 C50 C49 119.8(2) . . ?
F14 C50 C51 119.2(2) . . ?
C50 C51 C46 123.24(19) . . ?
F15 C51 C46 121.04(18) . . ?
F15 C51 C50 115.69(18) . . ?
C18 N1 C1 127.87(16) . . ?
C18 N1 N2 111.40(16) . . ?
N2 N1 C1 120.72(15) . . ?
C26 N2 P1 128.73(13) . . ?
N1 N2 C26 118.96(15) . . ?
N1 N2 P1 112.28(12) . . ?
C20 O2 C22 116.82(17) . . ?
C21 O4 C24 117.9(2) . . ?
C29 O6 C30 116.54(19) . . ?
C28 O7 C32 118.18(16) . . ?
C28 O8 B1 125.15(15) . . ?
C10 P1 C14 115.30(11) . . ?
C19 P1 C10 114.24(10) . . ?
C19 P1 C14 111.17(11) . . ?
N2 P1 C10 108.54(10) . . ?
N2 P1 C14 114.35(9) . . ?
N2 P1 C19 90.79(9) . . ?
C134 B101 C140 114.19(16) . . ?
C134 B101 C146 114.98(16) . . ?
C146 B101 C140 104.72(16) . . ?
O108 B101 C140 102.51(15) . . ?
O108 B101 C134 106.37(15) . . ?
O108 B101 C146 113.56(16) . . ?
C102 C101 C106 122.30(18) . . ?
C102 C101 N101 118.09(18) . . ?
C106 C101 N101 119.60(18) . . ?
C101 C102 C107 121.52(18) . . ?
C103 C102 C101 117.9(2) . . ?
C103 C102 C107 120.57(19) . . ?
C102 C103 H103 119.3 . . ?
C104 C103 C102 121.4(2) . . ?
C104 C103 H103 119.3 . . ?
C103 C104 C109 120.6(2) . . ?
C105 C104 C103 118.7(2) . . ?
C105 C104 C109 120.6(2) . . ?
C104 C105 H105 118.8 . . ?
C104 C105 C106 122.5(2) . . ?
C106 C105 H105 118.8 . . ?
C101 C106 C108 123.1(2) . . ?
C105 C106 C101 117.0(2) . . ?
C105 C106 C108 120.0(2) . . ?
C102 C107 H10A 109.5 . . ?
C102 C107 H10B 109.5 . . ?
C102 C107 H10C 109.5 . . ?
H10A C107 H10B 109.5 . . ?
H10A C107 H10C 109.5 . . ?
H10B C107 H10C 109.5 . . ?
C106 C108 H10D 109.5 . . ?
C106 C108 H10E 109.5 . . ?
C106 C108 H10F 109.5 . . ?
H10D C108 H10E 109.5 . . ?
H10D C108 H10F 109.5 . . ?
H10E C108 H10F 109.5 . . ?
C104 C109 H10G 109.5 . . ?
C104 C109 H10H 109.5 . . ?
C104 C109 H10I 109.5 . . ?
H10G C109 H10H 109.5 . . ?
H10G C109 H10I 109.5 . . ?
H10H C109 H10I 109.5 . . ?
C111 C110 C113 108.5(2) . . ?
C111 C110 P101 106.70(15) . . ?
C112 C110 C111 109.50(18) . . ?
C112 C110 C113 109.25(19) . . ?
C112 C110 P101 111.18(18) . . ?
C113 C110 P101 111.66(14) . . ?
C110 C111 H11D 109.5 . . ?
C110 C111 H11E 109.5 . . ?
C110 C111 H11F 109.5 . . ?
H11D C111 H11E 109.5 . . ?
H11D C111 H11F 109.5 . . ?
H11E C111 H11F 109.5 . . ?
C110 C112 H11G 109.5 . . ?
C110 C112 H11H 109.5 . . ?
C110 C112 H11I 109.5 . . ?
H11G C112 H11H 109.5 . . ?
H11G C112 H11I 109.5 . . ?
H11H C112 H11I 109.5 . . ?
C110 C113 H11J 109.5 . . ?
C110 C113 H11K 109.5 . . ?
C110 C113 H11L 109.5 . . ?
H11J C113 H11K 109.5 . . ?
H11J C113 H11L 109.5 . . ?
H11K C113 H11L 109.5 . . ?
C115 C114 P101 109.18(16) . . ?
C116 C114 C115 108.2(2) . . ?
C116 C114 P101 106.65(15) . . ?
C117 C114 C115 109.89(19) . . ?
C117 C114 C116 109.07(19) . . ?
C117 C114 P101 113.65(17) . . ?
C114 C115 H11M 109.5 . . ?
C114 C115 H11N 109.5 . . ?
C114 C115 H11O 109.5 . . ?
H11M C115 H11N 109.5 . . ?
H11M C115 H11O 109.5 . . ?
H11N C115 H11O 109.5 . . ?
C114 C116 H11P 109.5 . . ?
C114 C116 H11Q 109.5 . . ?
C114 C116 H11R 109.5 . . ?
H11P C116 H11Q 109.5 . . ?
H11P C116 H11R 109.5 . . ?
H11Q C116 H11R 109.5 . . ?
C114 C117 H11S 109.5 . . ?
C114 C117 H11T 109.5 . . ?
C114 C117 H11U 109.5 . . ?
H11S C117 H11T 109.5 . . ?
H11S C117 H11U 109.5 . . ?
H11T C117 H11U 109.5 . . ?
C119 C118 C120 127.07(18) . . ?
N101 C118 C119 115.97(17) . . ?
N101 C118 C120 116.96(17) . . ?
C118 C119 C121 124.82(18) . . ?
C118 C119 P101 109.37(14) . . ?
C121 C119 P101 125.74(16) . . ?
O101 C120 C118 123.29(19) . . ?
O101 C120 O102 127.39(19) . . ?
O102 C120 C118 109.30(17) . . ?
O103 C121 C119 124.6(2) . . ?
O103 C121 O104 123.4(2) . . ?
O104 C121 C119 111.98(19) . . ?
H12D C122 H12E 108.5 . . ?
C123 C122 H12D 110.2 . . ?
C123 C122 H12E 110.2 . . ?
O102 C122 H12D 110.2 . . ?
O102 C122 H12E 110.2 . . ?
O102 C122 C123 107.3(2) . . ?
C122 C123 H12F 109.5 . . ?
C122 C123 H12G 109.5 . . ?
C122 C123 H12H 109.5 . . ?
H12F C123 H12G 109.5 . . ?
H12F C123 H12H 109.5 . . ?
H12G C123 H12H 109.5 . . ?
H12I C124 H12J 108.6 . . ?
C125 C124 H12I 110.4 . . ?
C125 C124 H12J 110.4 . . ?
C125 C124 O104 106.7(2) . . ?
O104 C124 H12I 110.4 . . ?
O104 C124 H12J 110.4 . . ?
C124 C125 H12K 109.5 . . ?
C124 C125 H12L 109.5 . . ?
C124 C125 H12M 109.5 . . ?
H12K C125 H12L 109.5 . . ?
H12K C125 H12M 109.5 . . ?
H12L C125 H12M 109.5 . . ?
C127 C126 C129 124.23(17) . . ?
C127 C126 N102 120.91(18) . . ?
N102 C126 C129 114.12(16) . . ?
C126 C127 C128 131.40(19) . . ?
O107 C128 C127 124.70(17) . . ?
O108 C128 C127 119.64(17) . . ?
O108 C128 O107 115.12(16) . . ?
O105 C129 C126 124.07(18) . . ?
O105 C129 O106 124.93(19) . . ?
O106 C129 C126 110.94(17) . . ?
H13D C130 H13E 108.6 . . ?
C131 C130 H13D 110.3 . . ?
C131 C130 H13E 110.3 . . ?
O106 C130 H13D 110.3 . . ?
O106 C130 H13E 110.3 . . ?
O106 C130 C131 106.9(2) . . ?
C130 C131 H13F 109.5 . . ?
C130 C131 H13G 109.5 . . ?
C130 C131 H13H 109.5 . . ?
H13F C131 H13G 109.5 . . ?
H13F C131 H13H 109.5 . . ?
H13G C131 H13H 109.5 . . ?
H13I C132 H13J 107.8 . . ?
C133 C132 H13I 109.0 . . ?
C133 C132 H13J 109.0 . . ?
O107 C132 H13I 109.0 . . ?
O107 C132 H13J 109.0 . . ?
O107 C132 C133 113.0(2) . . ?
C132 C133 H13K 109.5 . . ?
C132 C133 H13L 109.5 . . ?
C132 C133 H13M 109.5 . . ?
H13K C133 H13L 109.5 . . ?
H13K C133 H13M 109.5 . . ?
H13L C133 H13M 109.5 . . ?
C141 C140 B101 126.7(2) . . ?
C141 C140 C145 114.0(2) . . ?
C145 C140 B101 119.25(19) . . ?
C140 C141 C142 123.4(3) . . ?
F106 C141 C140 121.4(2) . . ?
F106 C141 C142 115.1(2) . . ?
C143 C142 C141 120.3(3) . . ?
F107 C142 C141 120.2(3) . . ?
F107 C142 C143 119.5(2) . . ?
C142 C143 C144 118.8(2) . . ?
F108 C143 C142 120.8(3) . . ?
F108 C143 C144 120.3(3) . . ?
C143 C144 C145 119.1(3) . . ?
F109 C144 C143 120.6(2) . . ?
F109 C144 C145 120.3(3) . . ?
C144 C145 C140 124.3(2) . . ?
F110 C145 C140 120.55(19) . . ?
F110 C145 C144 115.1(2) . . ?
C135 C134 B101 120.16(17) . . ?
C135 C134 C139 112.85(18) . . ?
C139 C134 B101 126.75(16) . . ?
C136 C135 C134 124.5(2) . . ?
F101 C135 C134 119.50(19) . . ?
F101 C135 C136 116.00(18) . . ?
C137 C136 C135 120.15(19) . . ?
F102 C136 C135 120.4(2) . . ?
F102 C136 C137 119.4(2) . . ?
C136 C137 C138 118.3(2) . . ?
F103 C137 C136 120.6(2) . . ?
F103 C137 C138 121.1(2) . . ?
C137 C138 C139 119.87(19) . . ?
F104 C138 C137 119.43(19) . . ?
F104 C138 C139 120.70(19) . . ?
C138 C139 C134 124.31(18) . . ?
F105 C139 C134 120.61(17) . . ?
F105 C139 C138 115.08(17) . . ?
C147 C146 B101 118.72(16) . . ?
C147 C146 C151 113.05(17) . . ?
C151 C146 B101 128.06(17) . . ?
C148 C147 C146 125.28(18) . . ?
F111 C147 C146 118.76(17) . . ?
F111 C147 C148 115.95(17) . . ?
C149 C148 C147 119.00(19) . . ?
F112 C148 C147 121.15(18) . . ?
F112 C148 C149 119.84(19) . . ?
C148 C149 C150 118.7(2) . . ?
F113 C149 C148 120.5(2) . . ?
F113 C149 C150 120.8(2) . . ?
C149 C150 C151 120.6(2) . . ?
F114 C150 C149 119.8(2) . . ?
F114 C150 C151 119.6(2) . . ?
C150 C151 C146 123.37(19) . . ?
F115 C151 C146 121.17(18) . . ?
F115 C151 C150 115.46(18) . . ?
C118 N101 C101 127.72(16) . . ?
C118 N101 N102 111.59(15) . . ?
N102 N101 C101 120.61(14) . . ?
C126 N102 P101 128.90(12) . . ?
N101 N102 C126 118.91(14) . . ?
N101 N102 P101 112.17(11) . . ?
C120 O102 C122 116.50(17) . . ?
C121 O104 C124 117.04(19) . . ?
C129 O106 C130 116.82(18) . . ?
C128 O107 C132 117.91(15) . . ?
C128 O108 B101 125.61(15) . . ?
C110 P101 C114 114.69(10) . . ?
C119 P101 C110 114.05(10) . . ?
C119 P101 C114 111.26(11) . . ?
N102 P101 C110 109.29(9) . . ?
N102 P101 C114 114.48(9) . . ?
N102 P101 C119 90.81(9) . . ?
H21A C21A H21B 109.5 . . ?
H21A C21A H21C 109.5 . . ?
H21B C21A H21C 109.5 . . ?
C202 C21A H21A 109.5 . . ?
C202 C21A H21B 109.5 . . ?
C202 C21A H21C 109.5 . . ?
H26A C26A H26B 109.5 . . ?
H26A C26A H26C 109.5 . . ?
H26B C26A H26C 109.5 . . ?
C205 C26A H26A 109.5 . . ?
C205 C26A H26B 109.5 . . ?
C205 C26A H26C 109.5 . . ?
H20A C201 H20B 109.5 . . ?
H20A C201 H20C 109.5 . . ?
H20B C201 H20C 109.5 . . ?
C202 C201 H20A 109.5 . . ?
C202 C201 H20B 109.5 . . ?
C202 C201 H20C 109.5 . . ?
C21A C202 H20F 109.6 . . ?
C21A C202 H20G 109.6 . . ?
C21A C202 C203 110.2(9) . . ?
C201 C202 H20D 103.9 . . ?
C201 C202 H20E 103.9 . . ?
C201 C202 C203 133(2) . . ?
H20F C202 H20G 108.1 . . ?
H20D C202 H20E 105.4 . . ?
C203 C202 H20F 109.6 . . ?
C203 C202 H20G 109.6 . . ?
C203 C202 H20D 103.9 . . ?
C203 C202 H20E 103.9 . . ?
C202 C203 H20H 108.3 . . ?
C202 C203 H20I 108.3 . . ?
C202 C203 C204 116.1(4) . . ?
H20H C203 H20I 107.4 . . ?
C204 C203 H20H 108.3 . . ?
C204 C203 H20I 108.3 . . ?
C203 C204 H20J 108.0 . . ?
C203 C204 H20K 108.0 . . ?
H20J C204 H20K 107.2 . . ?
C205 C204 C203 117.3(5) . . ?
C205 C204 H20J 108.0 . . ?
C205 C204 H20K 108.0 . . ?
C26A C205 H20N 111.9 . . ?
C26A C205 H20O 111.9 . . ?
C204 C205 C26A 99.6(15) . . ?
C204 C205 H20N 111.9 . . ?
C204 C205 H20O 111.9 . . ?
C204 C205 H20L 107.6 . . ?
C204 C205 H20M 107.6 . . ?
C204 C205 C206 119.1(7) . . ?
H20N C205 H20O 109.6 . . ?
H20L C205 H20M 107.0 . . ?
C206 C205 H20L 107.6 . . ?
C206 C205 H20M 107.6 . . ?
C205 C206 H20P 109.5 . . ?
C205 C206 H20Q 109.5 . . ?
C205 C206 H20R 109.5 . . ?
H20P C206 H20Q 109.5 . . ?
H20P C206 H20R 109.5 . . ?
H20Q C206 H20R 109.5 . . ?

loop_
_geom_bond_atom_site_label_1
_geom_bond_atom_site_label_2
_geom_bond_distance
_geom_bond_site_symmetry_2
_geom_bond_publ_flag
B1 C34 1.657(3) . ?
B1 C40 1.649(3) . ?
B1 C46 1.638(3) . ?
B1 O8 1.524(2) . ?
C1 C2 1.397(3) . ?
C1 C6 1.398(3) . ?
C1 N1 1.445(3) . ?
C2 C3 1.386(3) . ?
C2 C7 1.511(3) . ?
C3 H3 0.9500 . ?
C3 C4 1.387(4) . ?
C4 C5 1.389(4) . ?
C4 C9 1.519(3) . ?
C5 H5 0.9500 . ?
C5 C6 1.383(3) . ?
C6 C8 1.518(3) . ?
C7 H7A 0.9800 . ?
C7 H7B 0.9800 . ?
C7 H7C 0.9800 . ?
C8 H8A 0.9800 . ?
C8 H8B 0.9800 . ?
C8 H8C 0.9800 . ?
C9 H9A 0.9800 . ?
C9 H9B 0.9800 . ?
C9 H9C 0.9800 . ?
C10 C11 1.541(3) . ?
C10 C12 1.522(3) . ?
C10 C13 1.552(3) . ?
C10 P1 1.855(2) . ?
C11 H11A 0.9800 . ?
C11 H11B 0.9800 . ?
C11 H11C 0.9800 . ?
C12 H12A 0.9800 . ?
C12 H12B 0.9800 . ?
C12 H12C 0.9800 . ?
C13 H13A 0.9800 . ?
C13 H13B 0.9800 . ?
C13 H13C 0.9800 . ?
C14 C15 1.550(3) . ?
C14 C16 1.527(3) . ?
C14 C17 1.522(3) . ?
C14 P1 1.870(2) . ?
C15 H15A 0.9800 . ?
C15 H15B 0.9800 . ?
C15 H15C 0.9800 . ?
C16 H16A 0.9800 . ?
C16 H16B 0.9800 . ?
C16 H16C 0.9800 . ?
C17 H17A 0.9800 . ?
C17 H17B 0.9800 . ?
C17 H17C 0.9800 . ?
C18 C19 1.378(3) . ?
C18 C20 1.513(3) . ?
C18 N1 1.324(3) . ?
C19 C21 1.463(3) . ?
C19 P1 1.771(2) . ?
C20 O1 1.198(3) . ?
C20 O2 1.318(3) . ?
C21 O3 1.210(3) . ?
C21 O4 1.330(3) . ?
C22 H22A 0.9900 . ?
C22 H22B 0.9900 . ?
C22 C23 1.487(4) . ?
C22 O2 1.469(3) . ?
C23 H23A 0.9800 . ?
C23 H23B 0.9800 . ?
C23 H23C 0.9800 . ?
C24 H24A 0.9900 . ?
C24 H24B 0.9900 . ?
C24 C25 1.480(5) . ?
C24 O4 1.461(3) . ?
C25 H25A 0.9800 . ?
C25 H25B 0.9800 . ?
C25 H25C 0.9800 . ?
C26 C27 1.306(3) . ?
C26 C29 1.502(3) . ?
C26 N2 1.439(2) . ?
C27 C28 1.386(3) . ?
C28 O7 1.320(2) . ?
C28 O8 1.296(2) . ?
C29 O5 1.210(3) . ?
C29 O6 1.326(3) . ?
C30 H30A 0.9900 . ?
C30 H30B 0.9900 . ?
C30 C31 1.488(4) . ?
C30 O6 1.461(3) . ?
C31 H31A 0.9800 . ?
C31 H31B 0.9800 . ?
C31 H31C 0.9800 . ?
C32 H32A 0.9900 . ?
C32 H32B 0.9900 . ?
C32 C33 1.498(4) . ?
C32 O7 1.453(3) . ?
C33 H33A 0.9800 . ?
C33 H33B 0.9800 . ?
C33 H33C 0.9800 . ?
C34 C35 1.379(3) . ?
C34 C39 1.385(3) . ?
C35 C36 1.385(3) . ?
C35 F1 1.351(3) . ?
C36 C37 1.362(4) . ?
C36 F2 1.348(3) . ?
C37 C38 1.381(4) . ?
C37 F3 1.355(3) . ?
C38 C39 1.376(4) . ?
C38 F4 1.353(3) . ?
C39 F5 1.359(3) . ?
C40 C41 1.384(3) . ?
C40 C45 1.390(3) . ?
C41 C42 1.377(3) . ?
C41 F6 1.360(2) . ?
C42 C43 1.364(3) . ?
C42 F7 1.351(2) . ?
C43 C44 1.376(3) . ?
C43 F8 1.339(3) . ?
C44 C45 1.374(3) . ?
C44 F9 1.350(2) . ?
C45 F10 1.351(2) . ?
C46 C47 1.383(3) . ?
C46 C51 1.388(3) . ?
C47 C48 1.378(3) . ?
C47 F11 1.353(2) . ?
C48 C49 1.373(3) . ?
C48 F12 1.345(2) . ?
C49 C50 1.358(3) . ?
C49 F13 1.341(3) . ?
C50 C51 1.379(3) . ?
C50 F14 1.357(3) . ?
C51 F15 1.351(2) . ?
N1 N2 1.433(2) . ?
N2 P1 1.6832(17) . ?
B101 C140 1.654(3) . ?
B101 C134 1.627(3) . ?
B101 C146 1.640(3) . ?
B101 O108 1.530(2) . ?
C101 C102 1.397(3) . ?
C101 C106 1.401(3) . ?
C101 N101 1.444(2) . ?
C102 C103 1.390(3) . ?
C102 C107 1.504(3) . ?
C103 H103 0.9500 . ?
C103 C104 1.390(3) . ?
C104 C105 1.381(4) . ?
C104 C109 1.509(3) . ?
C105 H105 0.9500 . ?
C105 C106 1.391(3) . ?
C106 C108 1.502(3) . ?
C107 H10A 0.9800 . ?
C107 H10B 0.9800 . ?
C107 H10C 0.9800 . ?
C108 H10D 0.9800 . ?
C108 H10E 0.9800 . ?
C108 H10F 0.9800 . ?
C109 H10G 0.9800 . ?
C109 H10H 0.9800 . ?
C109 H10I 0.9800 . ?
C110 C111 1.536(3) . ?
C110 C112 1.536(3) . ?
C110 C113 1.553(3) . ?
C110 P101 1.850(2) . ?
C111 H11D 0.9800 . ?
C111 H11E 0.9800 . ?
C111 H11F 0.9800 . ?
C112 H11G 0.9800 . ?
C112 H11H 0.9800 . ?
C112 H11I 0.9800 . ?
C113 H11J 0.9800 . ?
C113 H11K 0.9800 . ?
C113 H11L 0.9800 . ?
C114 C115 1.550(3) . ?
C114 C116 1.540(3) . ?
C114 C117 1.527(3) . ?
C114 P101 1.876(2) . ?
C115 H11M 0.9800 . ?
C115 H11N 0.9800 . ?
C115 H11O 0.9800 . ?
C116 H11P 0.9800 . ?
C116 H11Q 0.9800 . ?
C116 H11R 0.9800 . ?
C117 H11S 0.9800 . ?
C117 H11T 0.9800 . ?
C117 H11U 0.9800 . ?
C118 C119 1.381(3) . ?
C118 C120 1.511(3) . ?
C118 N101 1.324(2) . ?
C119 C121 1.458(3) . ?
C119 P101 1.766(2) . ?
C120 O101 1.194(3) . ?
C120 O102 1.315(3) . ?
C121 O103 1.204(3) . ?
C121 O104 1.340(3) . ?
C122 H12D 0.9900 . ?
C122 H12E 0.9900 . ?
C122 C123 1.484(4) . ?
C122 O102 1.472(3) . ?
C123 H12F 0.9800 . ?
C123 H12G 0.9800 . ?
C123 H12H 0.9800 . ?
C124 H12I 0.9900 . ?
C124 H12J 0.9900 . ?
C124 C125 1.465(4) . ?
C124 O104 1.466(3) . ?
C125 H12K 0.9800 . ?
C125 H12L 0.9800 . ?
C125 H12M 0.9800 . ?
C126 C127 1.308(3) . ?
C126 C129 1.510(3) . ?
C126 N102 1.447(2) . ?
C127 C128 1.382(3) . ?
C128 O107 1.323(2) . ?
C128 O108 1.294(2) . ?
C129 O105 1.201(2) . ?
C129 O106 1.327(2) . ?
C130 H13D 0.9900 . ?
C130 H13E 0.9900 . ?
C130 C131 1.497(4) . ?
C130 O106 1.453(3) . ?
C131 H13F 0.9800 . ?
C131 H13G 0.9800 . ?
C131 H13H 0.9800 . ?
C132 H13I 0.9900 . ?
C132 H13J 0.9900 . ?
C132 C133 1.474(4) . ?
C132 O107 1.450(3) . ?
C133 H13K 0.9800 . ?
C133 H13L 0.9800 . ?
C133 H13M 0.9800 . ?
C140 C141 1.381(3) . ?
C140 C145 1.387(3) . ?
C141 C142 1.384(4) . ?
C141 F106 1.348(3) . ?
C142 C143 1.367(5) . ?
C142 F107 1.356(3) . ?
C143 C144 1.380(4) . ?
C143 F108 1.347(3) . ?
C144 C145 1.381(3) . ?
C144 F109 1.353(3) . ?
C145 F110 1.357(3) . ?
C134 C135 1.383(3) . ?
C134 C139 1.392(3) . ?
C135 C136 1.375(3) . ?
C135 F101 1.360(2) . ?
C136 C137 1.369(3) . ?
C136 F102 1.352(2) . ?
C137 C138 1.373(3) . ?
C137 F103 1.339(3) . ?
C138 C139 1.377(3) . ?
C138 F104 1.347(2) . ?
C139 F105 1.355(2) . ?
C146 C147 1.385(3) . ?
C146 C151 1.388(3) . ?
C147 C148 1.382(3) . ?
C147 F111 1.348(2) . ?
C148 C149 1.368(3) . ?
C148 F112 1.337(2) . ?
C149 C150 1.368(3) . ?
C149 F113 1.341(3) . ?
C150 C151 1.387(3) . ?
C150 F114 1.347(3) . ?
C151 F115 1.351(2) . ?
N101 N102 1.434(2) . ?
N102 P101 1.6847(16) . ?
C21A H21A 0.9800 . ?
C21A H21B 0.9800 . ?
C21A H21C 0.9800 . ?
C21A C202 1.468(14) . ?
C26A H26A 0.9800 . ?
C26A H26B 0.9800 . ?
C26A H26C 0.9800 . ?
C26A C205 1.571(16) . ?
C201 H20A 0.9800 . ?
C201 H20B 0.9800 . ?
C201 H20C 0.9800 . ?
C201 C202 1.453(14) . ?
C202 H20F 0.9900 . ?
C202 H20G 0.9900 . ?
C202 H20D 0.9900 . ?
C202 H20E 0.9900 . ?
C202 C203 1.482(7) . ?
C203 H20H 0.9900 . ?
C203 H20I 0.9900 . ?
C203 C204 1.489(7) . ?
C204 H20J 0.9900 . ?
C204 H20K 0.9900 . ?
C204 C205 1.457(7) . ?
C205 H20N 0.9900 . ?
C205 H20O 0.9900 . ?
C205 H20L 0.9900 . ?
C205 H20M 0.9900 . ?
C205 C206 1.479(12) . ?
C206 H20P 0.9800 . ?
C206 H20Q 0.9800 . ?
C206 H20R 0.9800 . ?

loop_
_geom_torsion_atom_site_label_1
_geom_torsion_atom_site_label_2
_geom_torsion_atom_site_label_3
_geom_torsion_atom_site_label_4
_geom_torsion
_geom_torsion_site_symmetry_1
_geom_torsion_site_symmetry_2
_geom_torsion_site_symmetry_3
_geom_torsion_site_symmetry_4
_geom_torsion_publ_flag
B1 C34 C35 C36 -178.1(2) . . . . ?
B1 C34 C35 F1 2.2(3) . . . . ?
B1 C34 C39 C38 179.8(2) . . . . ?
B1 C34 C39 F5 1.8(3) . . . . ?
B1 C40 C41 C42 -177.60(19) . . . . ?
B1 C40 C41 F6 2.6(3) . . . . ?
B1 C40 C45 C44 176.99(18) . . . . ?
B1 C40 C45 F10 -2.4(3) . . . . ?
B1 C46 C47 C48 175.6(2) . . . . ?
B1 C46 C47 F11 -5.5(3) . . . . ?
B1 C46 C51 C50 -175.7(2) . . . . ?
B1 C46 C51 F15 2.4(4) . . . . ?
C1 C2 C3 C4 -1.0(3) . . . . ?
C1 N1 N2 C26 1.1(3) . . . . ?
C1 N1 N2 P1 -177.19(14) . . . . ?
C2 C1 C6 C5 -2.2(3) . . . . ?
C2 C1 C6 C8 177.3(2) . . . . ?
C2 C1 N1 C18 -100.6(2) . . . . ?
C2 C1 N1 N2 78.2(2) . . . . ?
C2 C3 C4 C5 -2.6(3) . . . . ?
C2 C3 C4 C9 176.4(2) . . . . ?
C3 C4 C5 C6 3.9(3) . . . . ?
C4 C5 C6 C1 -1.6(3) . . . . ?
C4 C5 C6 C8 178.9(2) . . . . ?
C6 C1 C2 C3 3.5(3) . . . . ?
C6 C1 C2 C7 -175.23(19) . . . . ?
C6 C1 N1 C18 79.0(3) . . . . ?
C6 C1 N1 N2 -102.2(2) . . . . ?
C7 C2 C3 C4 177.7(2) . . . . ?
C9 C4 C5 C6 -175.1(2) . . . . ?
C11 C10 P1 C14 73.3(2) . . . . ?
C11 C10 P1 C19 -156.13(17) . . . . ?
C11 C10 P1 N2 -56.5(2) . . . . ?
C12 C10 P1 C14 -167.58(16) . . . . ?
C12 C10 P1 C19 -37.0(2) . . . . ?
C12 C10 P1 N2 62.65(18) . . . . ?
C13 C10 P1 C14 -48.85(19) . . . . ?
C13 C10 P1 C19 81.77(19) . . . . ?
C13 C10 P1 N2 -178.62(15) . . . . ?
C15 C14 P1 C10 81.4(2) . . . . ?
C15 C14 P1 C19 -50.7(2) . . . . ?
C15 C14 P1 N2 -151.72(17) . . . . ?
C16 C14 P1 C10 -40.9(2) . . . . ?
C16 C14 P1 C19 -172.95(16) . . . . ?
C16 C14 P1 N2 86.01(18) . . . . ?
C17 C14 P1 C10 -162.19(15) . . . . ?
C17 C14 P1 C19 65.73(17) . . . . ?
C17 C14 P1 N2 -35.31(18) . . . . ?
C18 C19 C21 O3 -163.1(3) . . . . ?
C18 C19 C21 O4 16.3(4) . . . . ?
C18 C19 P1 C10 114.08(17) . . . . ?
C18 C19 P1 C14 -113.30(17) . . . . ?
C18 C19 P1 N2 3.29(17) . . . . ?
C18 C20 O2 C22 -171.17(18) . . . . ?
C18 N1 N2 C26 -179.92(17) . . . . ?
C18 N1 N2 P1 1.8(2) . . . . ?
C19 C18 C20 O1 85.1(3) . . . . ?
C19 C18 C20 O2 -98.2(3) . . . . ?
C19 C18 N1 C1 179.8(2) . . . . ?
C19 C18 N1 N2 0.9(3) . . . . ?
C19 C21 O4 C24 -176.7(3) . . . . ?
C20 C18 C19 C21 -3.7(4) . . . . ?
C20 C18 C19 P1 178.13(17) . . . . ?
C20 C18 N1 C1 -1.2(3) . . . . ?
C20 C18 N1 N2 179.88(16) . . . . ?
C21 C19 P1 C10 -64.0(2) . . . . ?
C21 C19 P1 C14 68.6(2) . . . . ?
C21 C19 P1 N2 -174.8(2) . . . . ?
C23 C22 O2 C20 100.0(2) . . . . ?
C25 C24 O4 C21 -176.0(4) . . . . ?
C26 C27 C28 O7 -114.6(3) . . . . ?
C26 C27 C28 O8 74.3(3) . . . . ?
C26 C29 O6 C30 -179.17(18) . . . . ?
C26 N2 P1 C10 63.08(19) . . . . ?
C26 N2 P1 C14 -67.2(2) . . . . ?
C26 N2 P1 C19 179.04(18) . . . . ?
C27 C26 C29 O5 -132.6(2) . . . . ?
C27 C26 C29 O6 44.5(3) . . . . ?
C27 C26 N2 N1 -129.03(19) . . . . ?
C27 C26 N2 P1 48.9(3) . . . . ?
C27 C28 O7 C32 1.3(3) . . . . ?
C27 C28 O8 B1 170.89(18) . . . . ?
C29 C26 C27 C28 7.2(3) . . . . ?
C29 C26 N2 N1 60.3(2) . . . . ?
C29 C26 N2 P1 -121.80(18) . . . . ?
C31 C30 O6 C29 -167.2(2) . . . . ?
C33 C32 O7 C28 84.2(3) . . . . ?
C34 B1 C40 C41 -50.7(2) . . . . ?
C34 B1 C40 C45 134.53(19) . . . . ?
C34 B1 C46 C47 -65.5(2) . . . . ?
C34 B1 C46 C51 108.9(2) . . . . ?
C34 B1 O8 C28 -178.71(17) . . . . ?
C34 C35 C36 C37 -0.6(4) . . . . ?
C34 C35 C36 F2 179.3(2) . . . . ?
C35 C34 C39 C38 3.3(3) . . . . ?
C35 C34 C39 F5 -174.67(19) . . . . ?
C35 C36 C37 C38 2.1(4) . . . . ?
C35 C36 C37 F3 -179.1(2) . . . . ?
C36 C37 C38 C39 -0.9(4) . . . . ?
C36 C37 C38 F4 178.3(2) . . . . ?
C37 C38 C39 C34 -1.9(4) . . . . ?
C37 C38 C39 F5 176.1(2) . . . . ?
C39 C34 C35 C36 -2.0(3) . . . . ?
C39 C34 C35 F1 178.4(2) . . . . ?
C40 B1 C34 C35 -22.3(3) . . . . ?
C40 B1 C34 C39 161.72(18) . . . . ?
C40 B1 C46 C47 60.1(3) . . . . ?
C40 B1 C46 C51 -125.5(2) . . . . ?
C40 B1 O8 C28 62.0(2) . . . . ?
C40 C41 C42 C43 1.7(3) . . . . ?
C40 C41 C42 F7 179.77(18) . . . . ?
C41 C40 C45 C44 1.9(3) . . . . ?
C41 C40 C45 F10 -177.50(17) . . . . ?
C41 C42 C43 C44 -0.8(3) . . . . ?
C41 C42 C43 F8 179.57(18) . . . . ?
C42 C43 C44 C45 0.6(3) . . . . ?
C42 C43 C44 F9 -179.10(18) . . . . ?
C43 C44 C45 C40 -1.3(3) . . . . ?
C43 C44 C45 F10 178.17(17) . . . . ?
C45 C40 C41 C42 -2.1(3) . . . . ?
C45 C40 C41 F6 178.04(17) . . . . ?
C46 B1 C34 C35 104.3(2) . . . . ?
C46 B1 C34 C39 -71.7(2) . . . . ?
C46 B1 C40 C41 -172.05(17) . . . . ?
C46 B1 C40 C45 13.1(3) . . . . ?
C46 B1 O8 C28 -64.8(3) . . . . ?
C46 C47 C48 C49 0.6(4) . . . . ?
C46 C47 C48 F12 -179.8(2) . . . . ?
C47 C46 C51 C50 -1.0(3) . . . . ?
C47 C46 C51 F15 177.1(2) . . . . ?
C47 C48 C49 C50 -1.2(4) . . . . ?
C47 C48 C49 F13 179.2(2) . . . . ?
C48 C49 C50 C51 0.7(4) . . . . ?
C48 C49 C50 F14 -178.5(2) . . . . ?
C49 C50 C51 C46 0.5(4) . . . . ?
C49 C50 C51 F15 -177.7(2) . . . . ?
C51 C46 C47 C48 0.4(3) . . . . ?
C51 C46 C47 F11 179.32(19) . . . . ?
F1 C35 C36 C37 179.0(2) . . . . ?
F1 C35 C36 F2 -1.1(3) . . . . ?
F2 C36 C37 C38 -177.8(2) . . . . ?
F2 C36 C37 F3 1.0(4) . . . . ?
F3 C37 C38 C39 -179.7(2) . . . . ?
F3 C37 C38 F4 -0.5(4) . . . . ?
F4 C38 C39 C34 178.8(2) . . . . ?
F4 C38 C39 F5 -3.2(3) . . . . ?
F6 C41 C42 C43 -178.48(18) . . . . ?
F6 C41 C42 F7 -0.4(3) . . . . ?
F7 C42 C43 C44 -178.91(18) . . . . ?
F7 C42 C43 F8 1.5(3) . . . . ?
F8 C43 C44 C45 -179.75(17) . . . . ?
F8 C43 C44 F9 0.5(3) . . . . ?
F9 C44 C45 C40 178.44(17) . . . . ?
F9 C44 C45 F10 -2.1(3) . . . . ?
F11 C47 C48 C49 -178.3(2) . . . . ?
F11 C47 C48 F12 1.3(3) . . . . ?
F12 C48 C49 C50 179.3(2) . . . . ?
F12 C48 C49 F13 -0.3(4) . . . . ?
F13 C49 C50 C51 -179.7(2) . . . . ?
F13 C49 C50 F14 1.1(4) . . . . ?
F14 C50 C51 C46 179.6(2) . . . . ?
F14 C50 C51 F15 1.5(4) . . . . ?
N1 C1 C2 C3 -176.92(17) . . . . ?
N1 C1 C2 C7 4.4(3) . . . . ?
N1 C1 C6 C5 178.18(18) . . . . ?
N1 C1 C6 C8 -2.3(3) . . . . ?
N1 C18 C19 C21 175.2(2) . . . . ?
N1 C18 C19 P1 -3.0(3) . . . . ?
N1 C18 C20 O1 -93.8(3) . . . . ?
N1 C18 C20 O2 82.9(2) . . . . ?
N1 N2 P1 C10 -118.88(14) . . . . ?
N1 N2 P1 C14 110.83(14) . . . . ?
N1 N2 P1 C19 -2.91(14) . . . . ?
N2 C26 C27 C28 -162.7(2) . . . . ?
N2 C26 C29 O5 37.9(3) . . . . ?
N2 C26 C29 O6 -145.08(16) . . . . ?
O1 C20 O2 C22 5.3(3) . . . . ?
O3 C21 O4 C24 2.7(5) . . . . ?
O5 C29 O6 C30 -2.1(3) . . . . ?
O7 C28 O8 B1 -1.0(3) . . . . ?
O8 B1 C34 C35 -136.1(2) . . . . ?
O8 B1 C34 C39 47.9(2) . . . . ?
O8 B1 C40 C41 61.9(2) . . . . ?
O8 B1 C40 C45 -112.9(2) . . . . ?
O8 B1 C46 C47 -178.17(18) . . . . ?
O8 B1 C46 C51 -3.8(3) . . . . ?
O8 C28 O7 C32 172.78(19) . . . . ?
P1 C19 C21 O3 14.8(4) . . . . ?
P1 C19 C21 O4 -165.8(2) . . . . ?
B101 C140 C141 C142 -179.0(2) . . . . ?
B101 C140 C141 F106 2.0(3) . . . . ?
B101 C140 C145 C144 -179.9(2) . . . . ?
B101 C140 C145 F110 2.4(3) . . . . ?
B101 C134 C135 C136 -177.20(19) . . . . ?
B101 C134 C135 F101 3.4(3) . . . . ?
B101 C134 C139 C138 176.33(18) . . . . ?
B101 C134 C139 F105 -2.8(3) . . . . ?
B101 C146 C147 C148 176.00(19) . . . . ?
B101 C146 C147 F111 -4.6(3) . . . . ?
B101 C146 C151 C150 -176.3(2) . . . . ?
B101 C146 C151 F115 3.0(3) . . . . ?
C101 C102 C103 C104 -1.5(3) . . . . ?
C101 N101 N102 C126 3.2(3) . . . . ?
C101 N101 N102 P101 -175.71(14) . . . . ?
C102 C101 C106 C105 -2.7(3) . . . . ?
C102 C101 C106 C108 176.7(2) . . . . ?
C102 C101 N101 C118 -99.2(2) . . . . ?
C102 C101 N101 N102 77.3(2) . . . . ?
C102 C103 C104 C105 -2.4(3) . . . . ?
C102 C103 C104 C109 176.7(2) . . . . ?
C103 C104 C105 C106 4.0(3) . . . . ?
C104 C105 C106 C101 -1.4(3) . . . . ?
C104 C105 C106 C108 179.1(2) . . . . ?
C106 C101 C102 C103 4.2(3) . . . . ?
C106 C101 C102 C107 -174.64(19) . . . . ?
C106 C101 N101 C118 80.0(3) . . . . ?
C106 C101 N101 N102 -103.5(2) . . . . ?
C107 C102 C103 C104 177.3(2) . . . . ?
C109 C104 C105 C106 -175.1(2) . . . . ?
C111 C110 P101 C114 -165.44(15) . . . . ?
C111 C110 P101 C119 -35.49(18) . . . . ?
C111 C110 P101 N102 64.45(17) . . . . ?
C112 C110 P101 C114 -46.11(19) . . . . ?
C112 C110 P101 C119 83.84(18) . . . . ?
C112 C110 P101 N102 -176.21(15) . . . . ?
C113 C110 P101 C114 76.18(19) . . . . ?
C113 C110 P101 C119 -153.87(16) . . . . ?
C113 C110 P101 N102 -53.92(19) . . . . ?
C115 C114 P101 C110 79.94(19) . . . . ?
C115 C114 P101 C119 -51.37(19) . . . . ?
C115 C114 P101 N102 -152.55(16) . . . . ?
C116 C114 P101 C110 -163.33(15) . . . . ?
C116 C114 P101 C119 65.36(17) . . . . ?
C116 C114 P101 N102 -35.82(18) . . . . ?
C117 C114 P101 C110 -43.12(19) . . . . ?
C117 C114 P101 C119 -174.43(15) . . . . ?
C117 C114 P101 N102 84.39(17) . . . . ?
C118 C119 C121 O103 -160.5(3) . . . . ?
C118 C119 C121 O104 19.2(4) . . . . ?
C118 C119 P101 C110 114.29(16) . . . . ?
C118 C119 P101 C114 -114.07(16) . . . . ?
C118 C119 P101 N102 2.69(17) . . . . ?
C118 C120 O102 C122 -173.42(18) . . . . ?
C118 N101 N102 C126 -179.85(17) . . . . ?
C118 N101 N102 P101 1.3(2) . . . . ?
C119 C118 C120 O101 85.6(3) . . . . ?
C119 C118 C120 O102 -96.0(2) . . . . ?
C119 C118 N101 C101 177.63(19) . . . . ?
C119 C118 N101 N102 0.9(3) . . . . ?
C119 C121 O104 C124 -178.2(3) . . . . ?
C120 C118 C119 C121 -4.8(4) . . . . ?
C120 C118 C119 P101 178.19(17) . . . . ?
C120 C118 N101 C101 -3.0(3) . . . . ?
C120 C118 N101 N102 -179.76(16) . . . . ?
C121 C119 P101 C110 -62.7(2) . . . . ?
C121 C119 P101 C114 68.9(2) . . . . ?
C121 C119 P101 N102 -174.3(2) . . . . ?
C123 C122 O102 C120 101.9(3) . . . . ?
C125 C124 O104 C121 172.6(3) . . . . ?
C126 C127 C128 O107 -114.6(2) . . . . ?
C126 C127 C128 O108 74.2(3) . . . . ?
C126 C129 O106 C130 -178.77(17) . . . . ?
C126 N102 P101 C110 63.11(19) . . . . ?
C126 N102 P101 C114 -67.10(19) . . . . ?
C126 N102 P101 C119 179.01(18) . . . . ?
C127 C126 C129 O105 -134.3(2) . . . . ?
C127 C126 C129 O106 43.1(2) . . . . ?
C127 C126 N102 N101 -128.05(19) . . . . ?
C127 C126 N102 P101 50.6(3) . . . . ?
C127 C128 O107 C132 1.4(3) . . . . ?
C127 C128 O108 B101 171.23(17) . . . . ?
C129 C126 C127 C128 6.4(3) . . . . ?
C129 C126 N102 N101 61.4(2) . . . . ?
C129 C126 N102 P101 -119.97(17) . . . . ?
C131 C130 O106 C129 -165.40(19) . . . . ?
C133 C132 O107 C128 84.7(2) . . . . ?
C140 B101 C134 C135 -49.6(2) . . . . ?
C140 B101 C134 C139 136.44(19) . . . . ?
C140 B101 C146 C147 -66.4(2) . . . . ?
C140 B101 C146 C151 108.4(2) . . . . ?
C140 B101 O108 C128 -178.79(17) . . . . ?
C140 C141 C142 C143 0.3(4) . . . . ?
C140 C141 C142 F107 -179.9(2) . . . . ?
C141 C140 C145 C144 3.4(3) . . . . ?
C141 C140 C145 F110 -174.26(19) . . . . ?
C141 C142 C143 C144 1.3(4) . . . . ?
C141 C142 C143 F108 -179.3(2) . . . . ?
C142 C143 C144 C145 -0.6(4) . . . . ?
C142 C143 C144 F109 178.4(2) . . . . ?
C143 C144 C145 C140 -1.9(4) . . . . ?
C143 C144 C145 F110 175.8(2) . . . . ?
C145 C140 C141 C142 -2.6(3) . . . . ?
C145 C140 C141 F106 178.4(2) . . . . ?
C134 B101 C140 C141 -21.9(3) . . . . ?
C134 B101 C140 C145 161.84(18) . . . . ?
C134 B101 C146 C147 59.7(2) . . . . ?
C134 B101 C146 C151 -125.5(2) . . . . ?
C134 B101 O108 C128 61.0(2) . . . . ?
C134 C135 C136 C137 1.7(3) . . . . ?
C134 C135 C136 F102 -179.02(19) . . . . ?
C135 C134 C139 C138 2.0(3) . . . . ?
C135 C134 C139 F105 -177.16(16) . . . . ?
C135 C136 C137 C138 -0.3(3) . . . . ?
C135 C136 C137 F103 179.38(19) . . . . ?
C136 C137 C138 C139 -0.1(3) . . . . ?
C136 C137 C138 F104 -179.87(19) . . . . ?
C137 C138 C139 C134 -0.8(3) . . . . ?
C137 C138 C139 F105 178.35(17) . . . . ?
C139 C134 C135 C136 -2.4(3) . . . . ?
C139 C134 C135 F101 178.16(17) . . . . ?
C146 B101 C140 C141 104.7(2) . . . . ?
C146 B101 C140 C145 -71.5(2) . . . . ?
C146 B101 C134 C135 -170.65(17) . . . . ?
C146 B101 C134 C139 15.3(3) . . . . ?
C146 B101 O108 C128 -66.4(2) . . . . ?
C146 C147 C148 C149 1.2(3) . . . . ?
C146 C147 C148 F112 -179.86(19) . . . . ?
C147 C146 C151 C150 -1.2(3) . . . . ?
C147 C146 C151 F115 178.09(19) . . . . ?
C147 C148 C149 C150 -2.1(4) . . . . ?
C147 C148 C149 F113 -179.9(2) . . . . ?
C148 C149 C150 C151 1.4(4) . . . . ?
C148 C149 C150 F114 -178.3(2) . . . . ?
C149 C150 C151 C146 0.4(4) . . . . ?
C149 C150 C151 F115 -179.0(2) . . . . ?
C151 C146 C147 C148 0.4(3) . . . . ?
C151 C146 C147 F111 179.84(18) . . . . ?
F106 C141 C142 C143 179.4(2) . . . . ?
F106 C141 C142 F107 -0.8(3) . . . . ?
F107 C142 C143 C144 -178.4(2) . . . . ?
F107 C142 C143 F108 1.0(4) . . . . ?
F108 C143 C144 C145 -180.0(2) . . . . ?
F108 C143 C144 F109 -1.0(4) . . . . ?
F109 C144 C145 C140 179.0(2) . . . . ?
F109 C144 C145 F110 -3.2(3) . . . . ?
F101 C135 C136 C137 -178.83(19) . . . . ?
F101 C135 C136 F102 0.4(3) . . . . ?
F102 C136 C137 C138 -179.59(19) . . . . ?
F102 C136 C137 F103 0.1(3) . . . . ?
F103 C137 C138 C139 -179.80(17) . . . . ?
F103 C137 C138 F104 0.4(3) . . . . ?
F104 C138 C139 C134 178.96(17) . . . . ?
F104 C138 C139 F105 -1.9(3) . . . . ?
F111 C147 C148 C149 -178.2(2) . . . . ?
F111 C147 C148 F112 0.7(3) . . . . ?
F112 C148 C149 C150 179.0(2) . . . . ?
F112 C148 C149 F113 1.2(3) . . . . ?
F113 C149 C150 C151 179.2(2) . . . . ?
F113 C149 C150 F114 -0.5(4) . . . . ?
F114 C150 C151 C146 -180.0(2) . . . . ?
F114 C150 C151 F115 0.7(4) . . . . ?
N101 C101 C102 C103 -176.61(17) . . . . ?
N101 C101 C102 C107 4.6(3) . . . . ?
N101 C101 C106 C105 178.08(18) . . . . ?
N101 C101 C106 C108 -2.5(3) . . . . ?
N101 C118 C119 C121 174.5(2) . . . . ?
N101 C118 C119 P101 -2.5(2) . . . . ?
N101 C118 C120 O101 -93.7(3) . . . . ?
N101 C118 C120 O102 84.8(2) . . . . ?
N101 N102 P101 C110 -118.17(13) . . . . ?
N101 N102 P101 C114 111.61(14) . . . . ?
N101 N102 P101 C119 -2.27(14) . . . . ?
N102 C126 C127 C128 -163.17(19) . . . . ?
N102 C126 C129 O105 35.9(3) . . . . ?
N102 C126 C129 O106 -146.73(15) . . . . ?
O101 C120 O102 C122 4.9(3) . . . . ?
O103 C121 O104 C124 1.5(4) . . . . ?
O105 C129 O106 C130 -1.4(3) . . . . ?
O107 C128 O108 B101 -0.7(3) . . . . ?
O108 B101 C140 C141 -136.5(2) . . . . ?
O108 B101 C140 C145 47.3(2) . . . . ?
O108 B101 C134 C135 62.7(2) . . . . ?
O108 B101 C134 C139 -111.3(2) . . . . ?
O108 B101 C146 C147 -177.47(17) . . . . ?
O108 B101 C146 C151 -2.7(3) . . . . ?
O108 C128 O107 C132 172.94(18) . . . . ?
P101 C119 C121 O103 16.1(4) . . . . ?
P101 C119 C121 O104 -164.22(18) . . . . ?
C21A C202 C203 C204 178.7(11) . . . . ?
C201 C202 C203 C204 -175.9(12) . . . . ?
C202 C203 C204 C205 177.9(5) . . . . ?
C203 C204 C205 C26A -173.4(11) . . . . ?
C203 C204 C205 C206 -178.0(6) . . . . ?

loop_
_twin_individual_id
_twin_individual_mass_fraction_refined
1 0.84012
2 0.15988
